data_4513941
loop_
_publ_author_name
'Lei, Haitao'
'Liu, Chengyu'
'Wang, Zhaojun'
'Zhang, Zongyao'
'Zhang, Meining'
'Chang, Xingmao'
'Zhang, Wei'
'Cao, Rui'

_publ_section_title
;
 Noncovalent Immobilization of a Pyrene-Modified Cobalt Corrole on Carbon
 Supports for Enhanced Electrocatalytic Oxygen Reduction and Oxygen
 Evolution in Aqueous Solutions
;
_journal_issue 10
_journal_name_full 'ACS Catalysis'
_journal_page_first 6429
_journal_paper_doi 10.1021/acscatal.6b01579
_journal_volume 6
_journal_year 2016
_chemical_formula_sum 'C65.5 H33.5 Co F10 N6.5 O1.71'
_chemical_formula_weight 1187.70
_chemical_name_systematic
; 
 ? 
;
_space_group_IT_number 14
_symmetry_cell_setting monoclinic
_symmetry_space_group_name_Hall '-P 2ybc'
_symmetry_space_group_name_H-M 'P 1 21/c 1'
_atom_sites_solution_hydrogens geom
_atom_sites_solution_primary direct
_atom_sites_solution_secondary difmap
_audit_creation_method SHELXL-97
_cell_angle_alpha 90.00
_cell_angle_beta 90.359(3)
_cell_angle_gamma 90.00
_cell_formula_units_Z 8
_cell_length_a 17.3254(13)
_cell_length_b 30.920(3)
_cell_length_c 23.005(2)
_cell_measurement_reflns_used 9342
_cell_measurement_temperature 150(2)
_cell_measurement_theta_max 25.45
_cell_measurement_theta_min 2.23
_cell_volume 12323.6(19)
_computing_cell_refinement 'Bruker SAINT'
_computing_data_collection 'Bruker APEX2'
_computing_data_reduction 'Bruker SAINT'
_computing_molecular_graphics 'Bruker SHELXTL'
_computing_publication_material 'Bruker SHELXTL'
_computing_structure_refinement 'SHELXL-97 (Sheldrick, 2008)'
_computing_structure_solution 'SHELXS-97 (Sheldrick, 2008)'
_diffrn_ambient_temperature 150(2)
_diffrn_measured_fraction_theta_full 0.999
_diffrn_measured_fraction_theta_max 0.999
_diffrn_measurement_device_type 'Bruker APEX-II CCD'
_diffrn_measurement_method '\f and \w scans'
_diffrn_radiation_monochromator graphite
_diffrn_radiation_source 'fine-focus sealed tube'
_diffrn_radiation_type MoK\a
_diffrn_radiation_wavelength 0.71073
_diffrn_reflns_av_R_equivalents 0.1711
_diffrn_reflns_av_sigmaI/netI 0.0896
_diffrn_reflns_limit_h_max 20
_diffrn_reflns_limit_h_min -20
_diffrn_reflns_limit_k_max 35
_diffrn_reflns_limit_k_min -35
_diffrn_reflns_limit_l_max 26
_diffrn_reflns_limit_l_min -26
_diffrn_reflns_number 191492
_diffrn_reflns_theta_full 24.41
_diffrn_reflns_theta_max 24.41
_diffrn_reflns_theta_min 2.13
_exptl_absorpt_coefficient_mu 0.356
_exptl_absorpt_correction_T_max 0.9322
_exptl_absorpt_correction_T_min 0.7888
_exptl_absorpt_correction_type multi-scan
_exptl_absorpt_process_details sadabs
_exptl_crystal_colour black
_exptl_crystal_density_diffrn 1.280
_exptl_crystal_density_method 'not measured'
_exptl_crystal_description Prism
_exptl_crystal_F_000 4821
_exptl_crystal_size_max 0.70
_exptl_crystal_size_mid 0.20
_exptl_crystal_size_min 0.20
_refine_diff_density_max 1.897
_refine_diff_density_min -0.785
_refine_diff_density_rms 0.173
_refine_ls_extinction_method none
_refine_ls_goodness_of_fit_ref 1.459
_refine_ls_hydrogen_treatment constr
_refine_ls_matrix_type full
_refine_ls_number_parameters 1522
_refine_ls_number_reflns 20261
_refine_ls_number_restraints 9
_refine_ls_restrained_S_all 1.459
_refine_ls_R_factor_all 0.1926
_refine_ls_R_factor_gt 0.1315
_refine_ls_shift/su_max 0.070
_refine_ls_shift/su_mean 0.007
_refine_ls_structure_factor_coef Fsqd
_refine_ls_weighting_details 'calc w=1/[\s^2^(Fo^2^)+(0.2000P)^2^+0.0000P] where P=(Fo^2^+2Fc^2^)/3'
_refine_ls_weighting_scheme calc
_refine_ls_wR_factor_gt 0.3704
_refine_ls_wR_factor_ref 0.4059
_reflns_number_gt 12401
_reflns_number_total 20261
_reflns_threshold_expression >2sigma(I)
_cod_data_source_file cs6b01579_si_002.cif
_cod_data_source_block lht1201s
_cod_depositor_comments
;
The following automatic conversions were performed:

'_symmetry_cell_setting' value 'Monoclinic' changed to 'monoclinic'
according to
/usr/data/users/saulius/crontab/automatic-downloads/rss-feeds/ACS/lib/dictionaries/cif_core.dic
dictionary named 'cif_core.dic' version 2.4.2 from 2011-04-26.

Automatic conversion script
Id: cif_fix_values 4268 2015-11-12 08:31:59Z antanas 

 Adding full bibliography for 4513941.cif.
;
_cod_original_cell_volume 12323.6(18)
_cod_original_sg_symbol_H-M P2(1)/c
_cod_original_formula_sum 'C65.50 H33.50 Co F10 N6.50 O1.71'
_cod_database_code 4513941

loop_
_symmetry_equiv_pos_as_xyz
'x, y, z'
'-x, y+1/2, -z+1/2'
'-x, -y, -z'
'x, -y-1/2, z-1/2'

loop_
_atom_site_label
_atom_site_type_symbol
_atom_site_fract_x
_atom_site_fract_y
_atom_site_fract_z
_atom_site_U_iso_or_equiv
_atom_site_adp_type
_atom_site_occupancy
_atom_site_symmetry_multiplicity
_atom_site_calc_flag
_atom_site_refinement_flags
_atom_site_disorder_group
C1 C 0.8045(5) 0.7588(2) 0.3216(3) 0.0302(19) Uani 1 1 d . .
C2 C 0.7712(5) 0.7764(3) 0.2712(3) 0.034(2) Uani 1 1 d . .
C3 C 0.7602(5) 0.8212(3) 0.2570(4) 0.044(2) Uani 1 1 d . .
H3 H 0.7751 0.8451 0.2804 0.053 Uiso 1 1 calc R .
C4 C 0.7244(6) 0.8235(3) 0.2038(4) 0.045(2) Uani 1 1 d . .
H4 H 0.7109 0.8492 0.1835 0.054 Uiso 1 1 calc R .
C5 C 0.7111(5) 0.7806(3) 0.1848(4) 0.040(2) Uani 1 1 d . .
C6 C 0.6728(5) 0.7676(3) 0.1325(4) 0.043(2) Uani 1 1 d . .
C7 C 0.6592(5) 0.7249(3) 0.1178(4) 0.040(2) Uani 1 1 d . .
C8 C 0.6213(5) 0.7051(3) 0.0684(4) 0.044(2) Uani 1 1 d . .
H8 H 0.6010 0.7200 0.0356 0.053 Uiso 1 1 calc R .
C9 C 0.6196(5) 0.6608(3) 0.0770(3) 0.041(2) Uani 1 1 d . .
H9 H 0.5986 0.6395 0.0516 0.050 Uiso 1 1 calc R .
C10 C 0.6561(5) 0.6539(3) 0.1318(4) 0.036(2) Uani 1 1 d . .
C11 C 0.6756(5) 0.6190(3) 0.1684(4) 0.035(2) Uani 1 1 d . .
C12 C 0.6660(5) 0.5738(3) 0.1710(4) 0.045(2) Uani 1 1 d . .
H12 H 0.6388 0.5564 0.1437 0.054 Uiso 1 1 calc R .
C13 C 0.7039(6) 0.5596(3) 0.2213(4) 0.048(2) Uani 1 1 d . .
H13 H 0.7081 0.5305 0.2344 0.057 Uiso 1 1 calc R .
C14 C 0.7351(5) 0.5972(3) 0.2493(4) 0.039(2) Uani 1 1 d . .
C15 C 0.7780(5) 0.6026(3) 0.3021(4) 0.044(2) Uani 1 1 d . .
C16 C 0.8004(5) 0.6427(3) 0.3221(4) 0.039(2) Uani 1 1 d . .
C17 C 0.8455(5) 0.6516(3) 0.3745(4) 0.042(2) Uani 1 1 d . .
H17 H 0.8663 0.6307 0.4005 0.051 Uiso 1 1 calc R .
C18 C 0.8520(5) 0.6940(3) 0.3791(4) 0.039(2) Uani 1 1 d . .
H18 H 0.8792 0.7086 0.4093 0.047 Uiso 1 1 calc R .
C19 C 0.8129(5) 0.7147(3) 0.3329(4) 0.035(2) Uani 1 1 d . .
C20 C 0.8285(5) 0.7893(3) 0.3683(3) 0.0324(19) Uani 1 1 d . .
C21 C 0.8026(5) 0.7845(3) 0.4250(3) 0.035(2) Uani 1 1 d . .
H21 H 0.7713 0.7603 0.4345 0.043 Uiso 1 1 calc R .
C22 C 0.8214(5) 0.8143(3) 0.4681(4) 0.037(2) Uani 1 1 d . .
H22 H 0.8031 0.8096 0.5065 0.045 Uiso 1 1 calc R .
C23 C 0.8659(5) 0.8506(3) 0.4570(3) 0.033(2) Uani 1 1 d . .
C24 C 0.8926(5) 0.8552(3) 0.3994(3) 0.033(2) Uani 1 1 d . .
H24 H 0.9227 0.8798 0.3897 0.040 Uiso 1 1 calc R .
C25 C 0.8762(5) 0.8251(3) 0.3568(4) 0.037(2) Uani 1 1 d . .
H25 H 0.8974 0.8286 0.3191 0.044 Uiso 1 1 calc R .
C26 C 0.8806(5) 0.8839(3) 0.5013(3) 0.0288(18) Uani 1 1 d . .
C27 C 0.8188(6) 0.8949(3) 0.5375(4) 0.043(2) Uani 1 1 d . .
H27 H 0.7714 0.8798 0.5330 0.052 Uiso 1 1 calc R .
C28 C 0.8239(6) 0.9264(3) 0.5790(4) 0.046(2) Uani 1 1 d . .
H28 H 0.7808 0.9324 0.6030 0.055 Uiso 1 1 calc R .
C29 C 0.8920(5) 0.9497(3) 0.5862(4) 0.039(2) Uani 1 1 d . .
C30 C 0.8990(6) 0.9837(3) 0.6279(4) 0.054(3) Uani 1 1 d . .
H30 H 0.8563 0.9904 0.6520 0.065 Uiso 1 1 calc R .
C31 C 0.9645(6) 1.0064(3) 0.6338(5) 0.057(3) Uani 1 1 d . .
H31 H 0.9664 1.0292 0.6614 0.068 Uiso 1 1 calc R .
C32 C 1.0316(6) 0.9975(3) 0.5998(4) 0.050(3) Uani 1 1 d . .
C33 C 1.1025(8) 1.0190(3) 0.6046(5) 0.065(3) Uani 1 1 d . .
H33 H 1.1077 1.0417 0.6322 0.078 Uiso 1 1 calc R .
C34 C 1.1631(7) 1.0086(3) 0.5718(5) 0.064(3) Uani 1 1 d . .
H34 H 1.2098 1.0244 0.5763 0.076 Uiso 1 1 calc R .
C35 C 1.1596(6) 0.9754(3) 0.5312(5) 0.056(3) Uani 1 1 d . .
H35 H 1.2038 0.9681 0.5091 0.067 Uiso 1 1 calc R .
C36 C 1.0910(5) 0.9528(3) 0.5232(4) 0.040(2) Uani 1 1 d . .
C37 C 1.0265(5) 0.9627(2) 0.5569(4) 0.036(2) Uani 1 1 d . .
C38 C 0.9560(5) 0.9397(2) 0.5501(4) 0.037(2) Uani 1 1 d . .
C39 C 0.9508(5) 0.9055(2) 0.5086(3) 0.0284(18) Uani 1 1 d . .
C40 C 1.0190(5) 0.8938(3) 0.4774(4) 0.037(2) Uani 1 1 d . .
H40 H 1.0175 0.8700 0.4514 0.044 Uiso 1 1 calc R .
C41 C 1.0862(5) 0.9164(3) 0.4844(4) 0.041(2) Uani 1 1 d . .
H41 H 1.1305 0.9079 0.4631 0.049 Uiso 1 1 calc R .
C42 C 0.8014(8) 0.5631(3) 0.3356(5) 0.068(3) Uani 1 1 d . .
C43 C 0.7458(13) 0.5453(4) 0.3774(6) 0.101(6) Uani 1 1 d . .
C44 C 0.7635(17) 0.5098(6) 0.4055(7) 0.140(7) Uani 1 1 d U .
C45 C 0.829(2) 0.4898(6) 0.3971(10) 0.144(10) Uani 1 1 d U .
C46 C 0.8836(13) 0.5038(6) 0.3593(12) 0.135(8) Uani 1 1 d U .
C47 C 0.8628(10) 0.5407(4) 0.3291(8) 0.097(5) Uani 1 1 d . .
C48 C 0.6473(6) 0.8034(3) 0.0926(4) 0.051(3) Uani 1 1 d . .
C49 C 0.5823(6) 0.8288(3) 0.1057(4) 0.052(3) Uani 1 1 d . .
C50 C 0.5605(7) 0.8626(4) 0.0713(5) 0.065(3) Uani 1 1 d . .
C51 C 0.5975(10) 0.8704(5) 0.0217(7) 0.094(4) Uani 1 1 d . .
C52 C 0.6594(10) 0.8441(5) 0.0071(5) 0.107(5) Uani 1 1 d . .
C53 C 0.6781(8) 0.8117(4) 0.0413(5) 0.078(4) Uani 1 1 d . .
C54 C 0.8803(5) 0.6548(3) 0.1936(4) 0.043(2) Uani 1 1 d . .
H54 H 0.8684 0.6346 0.2233 0.052 Uiso 1 1 calc R .
C55 C 0.9502(6) 0.6497(4) 0.1632(5) 0.059(3) Uani 1 1 d . .
H55 H 0.9852 0.6273 0.1735 0.071 Uiso 1 1 calc R .
C56 C 0.9666(6) 0.6767(4) 0.1199(5) 0.057(3) Uani 1 1 d . .
H56 H 1.0132 0.6733 0.0988 0.069 Uiso 1 1 calc R .
C57 C 0.9176(6) 0.7088(4) 0.1059(4) 0.053(3) Uani 1 1 d . .
H57 H 0.9290 0.7282 0.0751 0.064 Uiso 1 1 calc R .
C58 C 0.8478(5) 0.7129(3) 0.1383(4) 0.047(2) Uani 1 1 d . .
H58 H 0.8123 0.7351 0.1283 0.057 Uiso 1 1 calc R .
C59 C 0.5766(5) 0.7228(3) 0.2520(4) 0.039(2) Uani 1 1 d . .
H59 H 0.5854 0.7416 0.2200 0.046 Uiso 1 1 calc R .
C60 C 0.5070(5) 0.7259(3) 0.2799(4) 0.044(2) Uani 1 1 d . .
H60 H 0.4700 0.7469 0.2682 0.052 Uiso 1 1 calc R .
C61 C 0.4922(5) 0.6992(3) 0.3233(5) 0.053(3) Uani 1 1 d . .
H61 H 0.4441 0.7005 0.3428 0.063 Uiso 1 1 calc R .
C62 C 0.5473(6) 0.6695(4) 0.3400(4) 0.053(3) Uani 1 1 d . .
H62 H 0.5372 0.6498 0.3707 0.063 Uiso 1 1 calc R .
C63 C 0.6167(5) 0.6688(3) 0.3118(4) 0.041(2) Uani 1 1 d . .
H63 H 0.6549 0.6488 0.3244 0.049 Uiso 1 1 calc R .
C1A C 0.3086(4) 0.7662(2) 0.3353(3) 0.0268(18) Uani 1 1 d . .
C2A C 0.3183(4) 0.7791(2) 0.2770(3) 0.0263(18) Uani 1 1 d . .
C3A C 0.3581(5) 0.8175(3) 0.2582(4) 0.033(2) Uani 1 1 d . .
H3A H 0.3807 0.8388 0.2827 0.040 Uiso 1 1 calc R .
C4A C 0.3574(5) 0.8178(3) 0.1991(4) 0.033(2) Uani 1 1 d . .
H4A H 0.3804 0.8389 0.1746 0.040 Uiso 1 1 calc R .
C5A C 0.3152(5) 0.7798(3) 0.1804(3) 0.0299(19) Uani 1 1 d . .
C6A C 0.2960(5) 0.7687(3) 0.1226(3) 0.0309(19) Uani 1 1 d . .
C7A C 0.2531(5) 0.7326(3) 0.1072(3) 0.0314(19) Uani 1 1 d . .
C8A C 0.2262(5) 0.7155(3) 0.0520(4) 0.043(2) Uani 1 1 d . .
H8A H 0.2348 0.7281 0.0150 0.052 Uiso 1 1 calc R .
C9A C 0.1864(5) 0.6784(3) 0.0624(4) 0.042(2) Uani 1 1 d . .
H9A H 0.1616 0.6607 0.0342 0.050 Uiso 1 1 calc R .
C10A C 0.1889(4) 0.6711(3) 0.1238(3) 0.0284(18) Uani 1 1 d . .
C11A C 0.1654(4) 0.6402(2) 0.1661(3) 0.0288(19) Uani 1 1 d . .
C12A C 0.1298(5) 0.5987(3) 0.1680(4) 0.037(2) Uani 1 1 d . .
H12A H 0.1108 0.5825 0.1359 0.045 Uiso 1 1 calc R .
C13A C 0.1284(5) 0.5867(3) 0.2255(4) 0.038(2) Uani 1 1 d . .
H13A H 0.1079 0.5605 0.2405 0.046 Uiso 1 1 calc R .
C14A C 0.1632(4) 0.6208(3) 0.2588(3) 0.0322(19) Uani 1 1 d . .
C15A C 0.1766(5) 0.6263(3) 0.3195(3) 0.0314(19) Uani 1 1 d . .
C16A C 0.2131(5) 0.6624(3) 0.3429(3) 0.034(2) Uani 1 1 d . .
C17A C 0.2259(5) 0.6714(3) 0.4027(3) 0.038(2) Uani 1 1 d . .
H17A H 0.2107 0.6533 0.4340 0.046 Uiso 1 1 calc R .
C18A C 0.2628(5) 0.7091(3) 0.4081(3) 0.038(2) Uani 1 1 d . .
H18A H 0.2792 0.7222 0.4434 0.045 Uiso 1 1 calc R .
C19A C 0.2729(5) 0.7263(3) 0.3502(3) 0.0285(19) Uani 1 1 d . .
C20A C 0.3309(5) 0.7967(2) 0.3816(3) 0.0296(19) Uani 1 1 d . .
C21A C 0.3959(5) 0.7922(3) 0.4147(4) 0.040(2) Uani 1 1 d . .
H21A H 0.4286 0.7679 0.4088 0.048 Uiso 1 1 calc R .
C22A C 0.4156(5) 0.8238(3) 0.4587(4) 0.042(2) Uani 1 1 d . .
H22A H 0.4616 0.8204 0.4810 0.050 Uiso 1 1 calc R .
C23A C 0.3674(6) 0.8592(3) 0.4685(3) 0.039(2) Uani 1 1 d . .
C24A C 0.3032(6) 0.8633(3) 0.4336(4) 0.045(2) Uani 1 1 d . .
H24A H 0.2703 0.8876 0.4386 0.054 Uiso 1 1 calc R .
C25A C 0.2852(5) 0.8333(3) 0.3914(4) 0.040(2) Uani 1 1 d . .
H25A H 0.2403 0.8376 0.3682 0.048 Uiso 1 1 calc R .
C26A C 0.3821(5) 0.8926(3) 0.5139(4) 0.041(2) Uani 1 1 d . .
C27A C 0.3253(6) 0.9007(3) 0.5545(4) 0.048(2) Uani 1 1 d . .
H27A H 0.2785 0.8848 0.5517 0.057 Uiso 1 1 calc R .
C28A C 0.3325(5) 0.9306(3) 0.5993(4) 0.040(2) Uani 1 1 d . .
H28A H 0.2919 0.9345 0.6264 0.048 Uiso 1 1 calc R .
C29A C 0.4003(5) 0.9549(3) 0.6039(4) 0.045(2) Uani 1 1 d . .
C30A C 0.4127(7) 0.9872(3) 0.6480(4) 0.060(3) Uani 1 1 d . .
H30A H 0.3732 0.9924 0.6756 0.071 Uiso 1 1 calc R .
C31A C 0.4773(7) 1.0100(3) 0.6517(5) 0.063(3) Uani 1 1 d . .
H31A H 0.4826 1.0309 0.6818 0.075 Uiso 1 1 calc R .
C32A C 0.5396(6) 1.0040(3) 0.6113(4) 0.047(3) Uani 1 1 d . .
C33A C 0.6069(7) 1.0269(3) 0.6153(5) 0.059(3) Uani 1 1 d . .
H33A H 0.6120 1.0485 0.6445 0.071 Uiso 1 1 calc R .
C34A C 0.6668(7) 1.0195(3) 0.5784(5) 0.064(3) Uani 1 1 d . .
H34A H 0.7140 1.0347 0.5834 0.077 Uiso 1 1 calc R .
C35A C 0.6590(7) 0.9892(3) 0.5328(5) 0.063(3) Uani 1 1 d . .
H35A H 0.7001 0.9848 0.5062 0.076 Uiso 1 1 calc R .
C36A C 0.5894(6) 0.9653(3) 0.5269(4) 0.045(2) Uani 1 1 d . .
C37A C 0.5294(5) 0.9723(3) 0.5675(4) 0.041(2) Uani 1 1 d . .
C38A C 0.4623(5) 0.9475(2) 0.5623(3) 0.034(2) Uani 1 1 d . .
C39A C 0.4514(5) 0.9162(3) 0.5183(3) 0.033(2) Uani 1 1 d . .
C40A C 0.5138(5) 0.9110(3) 0.4753(4) 0.035(2) Uani 1 1 d . .
H40A H 0.5081 0.8915 0.4437 0.042 Uiso 1 1 calc R .
C41A C 0.5799(5) 0.9349(3) 0.4820(4) 0.036(2) Uani 1 1 d . .
H41A H 0.6208 0.9307 0.4553 0.043 Uiso 1 1 calc R .
C42A C 0.1498(6) 0.5929(3) 0.3601(4) 0.043(2) Uani 1 1 d . .
C43A C 0.1988(7) 0.5630(4) 0.3818(5) 0.066(3) Uani 1 1 d . .
C44A C 0.1816(10) 0.5309(4) 0.4216(6) 0.091(5) Uani 1 1 d . .
C45A C 0.1039(10) 0.5292(4) 0.4385(5) 0.080(4) Uani 1 1 d . .
C46A C 0.0519(8) 0.5594(5) 0.4177(5) 0.076(4) Uani 1 1 d . .
C47A C 0.0739(8) 0.5892(4) 0.3790(4) 0.062(3) Uani 1 1 d . .
C48A C 0.3294(5) 0.7965(3) 0.0748(3) 0.032(2) Uani 1 1 d . .
C49A C 0.3948(5) 0.7840(3) 0.0442(4) 0.041(2) Uani 1 1 d . .
C50A C 0.4225(6) 0.8094(3) 0.0001(4) 0.051(3) Uani 1 1 d . .
C51A C 0.3914(6) 0.8481(3) -0.0128(4) 0.049(2) Uani 1 1 d U .
C52A C 0.3276(7) 0.8621(3) 0.0164(4) 0.053(3) Uani 1 1 d . .
C53A C 0.2965(6) 0.8365(3) 0.0603(4) 0.047(2) Uani 1 1 d . .
C54A C 0.0790(5) 0.7180(3) 0.2665(4) 0.041(2) Uani 1 1 d . .
H54A H 0.0884 0.6936 0.2906 0.049 Uiso 1 1 calc R .
C55A C 0.0060(5) 0.7355(4) 0.2648(4) 0.053(3) Uani 1 1 d . .
H55A H -0.0336 0.7236 0.2883 0.063 Uiso 1 1 calc R .
C56A C -0.0098(6) 0.7699(3) 0.2296(4) 0.051(3) Uani 1 1 d . .
H56A H -0.0603 0.7816 0.2267 0.061 Uiso 1 1 calc R .
C57A C 0.0491(6) 0.7864(3) 0.1991(4) 0.050(2) Uani 1 1 d . .
H57A H 0.0402 0.8109 0.1751 0.060 Uiso 1 1 calc R .
C58A C 0.1212(5) 0.7689(3) 0.2016(4) 0.040(2) Uani 1 1 d . .
H58A H 0.1609 0.7817 0.1790 0.048 Uiso 1 1 calc R .
C59A C 0.3520(5) 0.6355(3) 0.2532(4) 0.035(2) Uani 1 1 d . .
H59A H 0.3166 0.6280 0.2829 0.043 Uiso 1 1 calc R .
C60A C 0.4151(6) 0.6099(3) 0.2461(4) 0.047(2) Uani 1 1 d . .
H60A H 0.4230 0.5854 0.2703 0.056 Uiso 1 1 calc R .
C61A C 0.4674(5) 0.6200(3) 0.2035(4) 0.050(3) Uani 1 1 d . .
H61A H 0.5116 0.6025 0.1972 0.059 Uiso 1 1 calc R .
C62A C 0.4533(6) 0.6571(3) 0.1695(4) 0.050(3) Uani 1 1 d . .
H62A H 0.4880 0.6655 0.1397 0.060 Uiso 1 1 calc R .
C63A C 0.3888(5) 0.6805(3) 0.1805(4) 0.036(2) Uani 1 1 d . .
H63A H 0.3799 0.7057 0.1577 0.044 Uiso 1 1 calc R .
C1S C 0.5668(11) 0.8368(6) 0.3277(10) 0.113(6) Uani 1 1 d . .
H1S H 0.5271 0.8159 0.3219 0.136 Uiso 1 1 calc R .
C2S C 0.6161(12) 0.8306(6) 0.3726(9) 0.118(6) Uani 1 1 d . .
H2S H 0.6157 0.8061 0.3975 0.141 Uiso 1 1 calc R .
C3S C 0.6722(10) 0.8681(8) 0.3777(7) 0.124(7) Uani 1 1 d . .
H3S H 0.7083 0.8688 0.4089 0.149 Uiso 1 1 calc R .
C4S C 0.6712(9) 0.8995(4) 0.3395(7) 0.082(4) Uani 1 1 d . .
H4S H 0.7082 0.9221 0.3422 0.098 Uiso 1 1 calc R .
C5S C 0.6206(10) 0.9000(5) 0.2988(6) 0.085(4) Uani 1 1 d . .
H5S H 0.6207 0.9238 0.2727 0.103 Uiso 1 1 calc R .
Co1 Co 0.73214(6) 0.69119(4) 0.22519(5) 0.0308(3) Uani 1 1 d . .
Co2 Co 0.23934(6) 0.70362(3) 0.22967(4) 0.0257(3) Uani 1 1 d . .
F1 F 0.6812(8) 0.5646(3) 0.3844(4) 0.147(5) Uani 1 1 d . .
F2 F 0.7127(13) 0.4934(4) 0.4440(5) 0.267(10) Uani 1 1 d . .
F3 F 0.8441(11) 0.4516(3) 0.4293(5) 0.249(9) Uani 1 1 d . .
F4 F 0.9468(7) 0.4840(3) 0.3563(7) 0.203(7) Uani 1 1 d . .
F5 F 0.9153(5) 0.5553(3) 0.2916(6) 0.131(4) Uani 1 1 d . .
F6 F 0.5415(3) 0.8211(2) 0.1539(3) 0.0669(16) Uani 1 1 d . .
F7 F 0.4981(4) 0.8863(2) 0.0857(3) 0.092(2) Uani 1 1 d . .
F8 F 0.5742(6) 0.9026(3) -0.0140(4) 0.145(4) Uani 1 1 d . .
F9 F 0.6924(6) 0.8499(3) -0.0465(4) 0.144(4) Uani 1 1 d . .
F10 F 0.7418(4) 0.7869(3) 0.0260(3) 0.099(2) Uani 1 1 d . .
F1A F 0.2761(5) 0.5643(2) 0.3666(3) 0.099(2) Uani 1 1 d . .
F2A F 0.2313(6) 0.5047(3) 0.4433(4) 0.136(4) Uani 1 1 d . .
F3A F 0.0811(6) 0.4989(3) 0.4764(3) 0.132(4) Uani 1 1 d . .
F4A F -0.0227(5) 0.5593(3) 0.4384(3) 0.112(3) Uani 1 1 d . .
F5A F 0.0234(4) 0.6187(3) 0.3603(4) 0.103(3) Uani 1 1 d . .
F6A F 0.4305(3) 0.74783(16) 0.0586(2) 0.0433(12) Uani 1 1 d . .
F7A F 0.4871(4) 0.79645(19) -0.0274(2) 0.0683(17) Uani 1 1 d . .
F8A F 0.4206(4) 0.8725(2) -0.0557(3) 0.084(2) Uani 1 1 d . .
F9A F 0.2927(5) 0.90042(18) 0.0038(3) 0.081(2) Uani 1 1 d . .
F10A F 0.2333(3) 0.85058(17) 0.0884(2) 0.0574(15) Uani 1 1 d . .
N1 N 0.7844(4) 0.6822(2) 0.2962(3) 0.0318(16) Uani 1 1 d . .
N2 N 0.7403(4) 0.7518(2) 0.2251(3) 0.0321(17) Uani 1 1 d . .
N3 N 0.6793(4) 0.6926(2) 0.1535(3) 0.0321(16) Uani 1 1 d . .
N4 N 0.7168(4) 0.6321(2) 0.2167(3) 0.0347(17) Uani 1 1 d . .
N5 N 0.8309(4) 0.6859(2) 0.1829(3) 0.0378(18) Uani 1 1 d . .
N6 N 0.6329(4) 0.6951(2) 0.2671(3) 0.0339(17) Uani 1 1 d . .
N1A N 0.2426(3) 0.6974(2) 0.3116(3) 0.0255(15) Uani 1 1 d . .
N2A N 0.2928(4) 0.7570(2) 0.2292(2) 0.0277(15) Uani 1 1 d . .
N3A N 0.2288(4) 0.7046(2) 0.1487(3) 0.0265(15) Uani 1 1 d . .
N4A N 0.1848(4) 0.6516(2) 0.2206(3) 0.0273(15) Uani 1 1 d . .
N5A N 0.1384(4) 0.7344(2) 0.2348(3) 0.0330(16) Uani 1 1 d . .
N6A N 0.3365(4) 0.6705(2) 0.2213(3) 0.0307(16) Uani 1 1 d . .
N1S N 0.5699(10) 0.8705(7) 0.2906(10) 0.162(8) Uani 1 1 d . .
O1SA O 0.0886(10) 0.7849(6) 0.3998(12) 0.214(11) Uani 0.853(19) 1 d P 1
O1SB O 0.0145(18) 0.8027(10) 1.0125(14) 0.271(14) Uiso 0.853(19) 1 d PU 2
O2SA O 0.0364(13) 0.7427(8) 0.9511(14) 0.268(17) Uani 0.853(19) 1 d P 1
O2SB O 0.0491(18) 0.7740(12) 0.9774(15) 0.263(14) Uiso 0.853(19) 1 d PU 2

loop_
_atom_site_aniso_label
_atom_site_aniso_U_11
_atom_site_aniso_U_22
_atom_site_aniso_U_33
_atom_site_aniso_U_23
_atom_site_aniso_U_13
_atom_site_aniso_U_12
C1 0.034(5) 0.033(5) 0.024(4) -0.006(3) -0.003(4) -0.006(4)
C2 0.036(5) 0.043(5) 0.024(5) -0.012(4) 0.002(4) -0.007(4)
C3 0.053(6) 0.047(6) 0.033(5) -0.010(4) 0.011(5) -0.007(4)
C4 0.069(7) 0.047(5) 0.019(5) -0.006(4) -0.002(4) -0.002(5)
C5 0.039(5) 0.061(6) 0.019(5) 0.001(4) 0.002(4) 0.009(4)
C6 0.041(6) 0.067(6) 0.020(5) -0.004(4) -0.007(4) 0.013(5)
C7 0.032(5) 0.062(6) 0.027(5) -0.015(4) -0.001(4) 0.003(4)
C8 0.032(5) 0.085(7) 0.015(4) -0.018(4) 0.000(4) 0.005(5)
C9 0.038(5) 0.070(7) 0.016(5) -0.018(4) 0.003(4) 0.003(5)
C10 0.022(5) 0.060(6) 0.026(5) -0.016(4) 0.006(4) 0.000(4)
C11 0.026(5) 0.047(5) 0.033(5) -0.020(4) 0.000(4) -0.002(4)
C12 0.045(6) 0.062(6) 0.029(5) -0.018(4) 0.001(4) -0.008(5)
C13 0.050(6) 0.051(6) 0.042(6) -0.010(4) 0.009(5) -0.009(5)
C14 0.026(5) 0.052(6) 0.039(5) -0.017(4) 0.001(4) -0.010(4)
C15 0.047(6) 0.045(5) 0.041(6) -0.005(4) -0.005(5) -0.008(4)
C16 0.029(5) 0.052(6) 0.035(5) -0.009(4) -0.010(4) 0.004(4)
C17 0.040(6) 0.050(6) 0.037(5) -0.010(4) -0.016(4) 0.012(4)
C18 0.046(6) 0.048(6) 0.023(5) -0.003(4) -0.012(4) -0.010(4)
C19 0.022(5) 0.056(6) 0.026(5) -0.010(4) -0.003(4) -0.011(4)
C20 0.031(5) 0.048(5) 0.018(4) -0.005(4) -0.005(4) -0.004(4)
C21 0.032(5) 0.050(5) 0.024(5) -0.004(4) 0.004(4) -0.015(4)
C22 0.043(6) 0.049(5) 0.020(4) -0.002(4) -0.011(4) -0.003(4)
C23 0.036(5) 0.041(5) 0.024(5) -0.002(4) -0.006(4) -0.002(4)
C24 0.032(5) 0.039(5) 0.028(5) 0.005(4) -0.001(4) -0.005(4)
C25 0.033(5) 0.049(5) 0.027(5) -0.007(4) 0.001(4) -0.007(4)
C26 0.030(5) 0.043(5) 0.014(4) 0.003(3) 0.009(3) 0.000(4)
C27 0.051(6) 0.054(6) 0.026(5) -0.008(4) -0.001(4) -0.009(5)
C28 0.054(6) 0.059(6) 0.025(5) -0.007(4) 0.012(4) -0.001(5)
C29 0.046(6) 0.044(5) 0.026(5) -0.005(4) 0.003(4) 0.009(4)
C30 0.061(7) 0.065(7) 0.038(6) -0.020(5) 0.000(5) 0.004(5)
C31 0.060(8) 0.059(6) 0.052(7) -0.016(5) -0.008(6) 0.015(6)
C32 0.071(8) 0.035(5) 0.044(6) 0.007(4) -0.028(6) -0.004(5)
C33 0.091(10) 0.044(6) 0.060(8) -0.005(5) -0.033(7) -0.012(6)
C34 0.062(8) 0.058(7) 0.071(8) 0.005(6) -0.022(7) -0.021(6)
C35 0.043(6) 0.060(6) 0.063(7) 0.007(5) -0.012(5) -0.016(5)
C36 0.044(6) 0.038(5) 0.039(5) 0.010(4) -0.022(5) -0.003(4)
C37 0.047(6) 0.031(5) 0.029(5) 0.004(4) -0.008(4) 0.003(4)
C38 0.050(6) 0.035(5) 0.026(5) 0.009(4) -0.023(4) -0.004(4)
C39 0.036(5) 0.034(4) 0.015(4) -0.002(3) 0.001(4) 0.005(4)
C40 0.041(5) 0.036(5) 0.034(5) 0.000(4) -0.007(4) 0.001(4)
C41 0.028(5) 0.053(5) 0.042(6) -0.002(4) -0.004(4) -0.002(4)
C42 0.094(10) 0.050(6) 0.058(8) -0.017(6) -0.029(7) -0.001(7)
C43 0.21(2) 0.053(8) 0.043(8) 0.009(7) 0.018(10) -0.017(10)
C44 0.27(3) 0.094(14) 0.061(11) 0.021(10) -0.019(13) -0.012(14)
C45 0.26(3) 0.060(11) 0.116(17) -0.003(10) -0.120(16) 0.015(13)
C46 0.144(17) 0.064(11) 0.20(2) -0.032(12) -0.102(15) 0.031(11)
C47 0.081(11) 0.062(9) 0.148(15) -0.010(9) -0.054(11) 0.015(8)
C48 0.056(7) 0.070(7) 0.028(6) -0.002(5) 0.004(5) 0.008(5)
C49 0.062(7) 0.070(7) 0.024(5) -0.011(5) -0.006(5) 0.012(5)
C50 0.086(9) 0.064(7) 0.046(7) -0.010(6) -0.013(6) 0.030(6)
C51 0.113(13) 0.089(10) 0.081(11) 0.021(8) 0.006(9) 0.029(9)
C52 0.134(14) 0.153(14) 0.034(7) 0.035(8) 0.029(8) 0.040(11)
C53 0.094(10) 0.102(9) 0.038(7) 0.014(6) 0.013(7) 0.043(8)
C54 0.040(6) 0.054(6) 0.035(5) -0.008(4) 0.005(4) 0.008(5)
C55 0.039(6) 0.089(8) 0.049(7) -0.029(6) -0.009(5) 0.006(5)
C56 0.033(6) 0.104(9) 0.035(6) -0.018(6) 0.010(5) -0.005(6)
C57 0.034(6) 0.104(8) 0.021(5) -0.010(5) 0.004(4) -0.006(6)
C58 0.029(5) 0.090(7) 0.023(5) -0.013(5) -0.001(4) -0.004(5)
C59 0.030(5) 0.056(6) 0.030(5) -0.010(4) -0.003(4) -0.002(4)
C60 0.030(5) 0.063(6) 0.038(6) -0.011(5) -0.005(5) 0.006(4)
C61 0.024(5) 0.076(7) 0.058(7) -0.035(6) 0.007(5) -0.006(5)
C62 0.045(6) 0.094(8) 0.019(5) -0.010(5) 0.010(4) -0.009(6)
C63 0.032(5) 0.054(6) 0.036(5) -0.012(4) 0.002(4) -0.001(4)
C1A 0.020(4) 0.043(5) 0.017(4) -0.006(3) -0.007(3) 0.000(3)
C2A 0.022(4) 0.039(4) 0.018(4) 0.000(3) -0.002(3) 0.000(3)
C3A 0.026(5) 0.045(5) 0.028(5) -0.005(4) -0.002(4) -0.009(4)
C4A 0.032(5) 0.040(5) 0.028(5) -0.002(4) 0.002(4) -0.006(4)
C5A 0.025(4) 0.048(5) 0.017(4) -0.002(4) 0.004(3) 0.000(4)
C6A 0.028(5) 0.049(5) 0.015(4) -0.007(4) 0.006(3) 0.007(4)
C7A 0.034(5) 0.051(5) 0.009(4) -0.008(4) 0.002(4) 0.000(4)
C8A 0.051(6) 0.067(6) 0.012(4) -0.001(4) 0.002(4) -0.004(5)
C9A 0.040(6) 0.063(6) 0.023(5) -0.014(4) -0.005(4) 0.000(5)
C10A 0.019(4) 0.052(5) 0.014(4) -0.006(4) -0.001(3) 0.004(4)
C11A 0.023(4) 0.042(5) 0.021(4) -0.011(4) -0.001(3) -0.010(4)
C12A 0.026(5) 0.060(6) 0.026(5) -0.019(4) -0.004(4) 0.003(4)
C13A 0.045(6) 0.041(5) 0.028(5) -0.006(4) 0.009(4) -0.009(4)
C14A 0.021(4) 0.050(5) 0.026(5) -0.005(4) 0.002(4) -0.009(4)
C15A 0.032(5) 0.041(5) 0.022(4) -0.001(4) 0.007(4) -0.011(4)
C16A 0.036(5) 0.050(5) 0.018(4) -0.003(4) 0.005(4) -0.008(4)
C17A 0.039(5) 0.058(6) 0.017(4) -0.004(4) 0.002(4) -0.019(4)
C18A 0.046(6) 0.059(6) 0.009(4) -0.005(4) 0.002(4) -0.008(4)
C19A 0.034(5) 0.046(5) 0.006(4) -0.001(3) 0.007(3) -0.002(4)
C20A 0.034(5) 0.042(5) 0.013(4) 0.005(3) -0.003(4) -0.007(4)
C21A 0.052(6) 0.042(5) 0.027(5) -0.004(4) -0.007(4) -0.001(4)
C22A 0.039(5) 0.053(6) 0.034(5) -0.004(4) -0.017(4) 0.005(4)
C23A 0.059(6) 0.038(5) 0.019(4) -0.001(4) -0.006(4) -0.013(4)
C24A 0.058(6) 0.038(5) 0.038(5) -0.004(4) -0.011(5) 0.008(4)
C25A 0.036(5) 0.049(5) 0.033(5) -0.010(4) -0.010(4) 0.001(4)
C26A 0.037(5) 0.056(6) 0.030(5) -0.005(4) -0.003(4) 0.002(4)
C27A 0.053(6) 0.067(6) 0.023(5) 0.001(4) 0.006(5) -0.007(5)
C28A 0.039(6) 0.060(6) 0.022(5) -0.012(4) 0.005(4) -0.002(4)
C29A 0.044(6) 0.042(5) 0.048(6) 0.000(4) -0.018(5) 0.007(4)
C30A 0.078(9) 0.057(6) 0.043(6) -0.011(5) -0.009(6) 0.020(6)
C31A 0.068(8) 0.047(6) 0.073(8) 0.002(5) -0.039(7) 0.003(6)
C32A 0.056(7) 0.042(5) 0.043(6) -0.009(4) -0.026(5) 0.011(5)
C33A 0.064(8) 0.038(6) 0.074(8) 0.000(5) -0.022(7) 0.002(5)
C34A 0.067(8) 0.049(6) 0.075(8) 0.012(6) -0.028(7) -0.019(6)
C35A 0.074(8) 0.051(6) 0.064(7) 0.027(5) -0.034(6) -0.015(5)
C36A 0.051(6) 0.053(6) 0.030(5) 0.016(4) -0.013(5) 0.002(5)
C37A 0.041(6) 0.040(5) 0.042(6) 0.005(4) -0.014(5) 0.003(4)
C38A 0.043(6) 0.031(4) 0.026(5) 0.004(4) -0.013(4) 0.001(4)
C39A 0.033(5) 0.037(5) 0.028(5) 0.009(4) -0.012(4) -0.001(4)
C40A 0.030(5) 0.047(5) 0.028(5) 0.001(4) -0.007(4) -0.006(4)
C41A 0.034(5) 0.043(5) 0.030(5) 0.002(4) -0.003(4) -0.003(4)
C42A 0.049(6) 0.056(6) 0.024(5) 0.002(4) -0.006(4) -0.011(5)
C43A 0.057(8) 0.089(8) 0.052(7) 0.003(6) 0.011(6) -0.025(6)
C44A 0.141(15) 0.063(8) 0.069(9) 0.035(7) -0.005(9) -0.015(9)
C45A 0.114(12) 0.088(9) 0.037(7) 0.013(6) 0.013(7) -0.059(9)
C46A 0.078(9) 0.105(10) 0.046(7) 0.003(7) 0.018(7) -0.053(8)
C47A 0.080(9) 0.069(7) 0.038(6) 0.005(5) 0.018(6) -0.023(6)
C48A 0.031(5) 0.053(5) 0.013(4) 0.003(4) 0.003(4) -0.004(4)
C49A 0.048(6) 0.057(6) 0.018(5) -0.002(4) 0.010(4) 0.000(5)
C50A 0.053(7) 0.079(7) 0.022(5) -0.009(5) 0.025(5) -0.003(5)
C51A 0.066(6) 0.058(5) 0.024(5) 0.004(4) 0.018(4) -0.007(5)
C52A 0.085(8) 0.050(6) 0.023(5) 0.001(4) -0.003(5) 0.003(5)
C53A 0.069(7) 0.056(6) 0.017(5) -0.003(4) 0.008(5) 0.015(5)
C54A 0.025(5) 0.070(6) 0.029(5) -0.015(4) 0.007(4) -0.008(4)
C55A 0.033(6) 0.083(8) 0.043(6) -0.024(6) 0.009(5) -0.007(5)
C56A 0.038(6) 0.076(7) 0.038(6) -0.013(5) 0.003(5) 0.009(5)
C57A 0.048(6) 0.065(6) 0.036(6) -0.011(5) 0.006(5) 0.013(5)
C58A 0.029(5) 0.054(6) 0.036(5) -0.004(4) 0.002(4) 0.001(4)
C59A 0.025(5) 0.045(5) 0.036(5) 0.002(4) -0.005(4) -0.001(4)
C60A 0.047(6) 0.045(5) 0.047(6) -0.003(4) -0.008(5) 0.004(5)
C61A 0.029(5) 0.060(6) 0.059(7) -0.016(5) -0.001(5) 0.003(4)
C62A 0.040(6) 0.057(6) 0.054(7) -0.018(5) 0.010(5) -0.005(5)
C63A 0.030(5) 0.047(5) 0.031(5) -0.010(4) -0.001(4) 0.001(4)
C1S 0.089(13) 0.076(11) 0.17(2) -0.027(11) 0.006(13) -0.001(9)
C2S 0.090(13) 0.135(16) 0.128(16) -0.016(12) 0.020(12) 0.041(12)
C3S 0.092(13) 0.21(2) 0.074(11) -0.049(13) -0.016(9) 0.088(14)
C4S 0.098(11) 0.068(8) 0.080(10) -0.009(7) -0.009(9) 0.015(7)
C5S 0.106(12) 0.084(10) 0.067(9) 0.003(7) 0.005(9) 0.029(9)
Co1 0.0231(6) 0.0481(7) 0.0212(6) -0.0090(5) -0.0010(5) -0.0015(5)
Co2 0.0202(6) 0.0443(7) 0.0126(6) -0.0063(4) 0.0014(4) -0.0049(5)
F1 0.238(14) 0.092(7) 0.111(8) 0.003(5) 0.100(8) -0.003(7)
F2 0.57(3) 0.128(9) 0.099(9) 0.057(7) 0.075(13) -0.010(13)
F3 0.51(3) 0.074(6) 0.162(10) 0.009(6) -0.165(14) 0.031(10)
F4 0.170(11) 0.095(7) 0.341(18) -0.002(9) -0.137(12) 0.039(7)
F5 0.058(5) 0.082(6) 0.252(13) -0.004(6) -0.022(7) 0.020(4)
F6 0.047(4) 0.092(4) 0.062(4) -0.007(3) 0.005(3) 0.014(3)
F7 0.101(6) 0.083(5) 0.094(6) -0.017(4) -0.031(4) 0.028(4)
F8 0.199(11) 0.144(8) 0.092(6) 0.051(6) -0.007(6) 0.083(7)
F9 0.169(10) 0.198(10) 0.066(6) 0.049(6) 0.028(6) 0.026(7)
F10 0.085(5) 0.162(7) 0.051(4) 0.013(4) 0.038(4) 0.035(5)
F1A 0.094(6) 0.111(6) 0.091(6) 0.049(4) 0.018(4) 0.033(4)
F2A 0.156(9) 0.126(7) 0.126(8) 0.068(6) -0.007(7) 0.009(6)
F3A 0.177(9) 0.142(7) 0.079(6) 0.050(5) 0.010(6) -0.081(7)
F4A 0.081(6) 0.163(8) 0.092(6) 0.012(5) 0.027(5) -0.064(5)
F5A 0.049(4) 0.149(7) 0.112(6) 0.041(5) 0.030(4) -0.005(4)
F6A 0.038(3) 0.060(3) 0.032(3) -0.004(2) 0.013(2) 0.004(2)
F7A 0.076(5) 0.085(4) 0.044(4) -0.002(3) 0.034(3) -0.009(3)
F8A 0.129(6) 0.079(4) 0.044(4) 0.018(3) 0.036(4) -0.011(4)
F9A 0.144(7) 0.056(4) 0.044(4) 0.015(3) 0.004(4) 0.009(4)
F10A 0.061(4) 0.071(4) 0.040(3) 0.004(3) 0.008(3) 0.022(3)
N1 0.025(4) 0.049(4) 0.021(4) -0.010(3) -0.002(3) -0.006(3)
N2 0.030(4) 0.057(5) 0.009(3) -0.006(3) -0.003(3) 0.002(3)
N3 0.019(4) 0.058(5) 0.020(4) -0.011(3) 0.000(3) 0.002(3)
N4 0.031(4) 0.050(4) 0.023(4) -0.011(3) -0.002(3) -0.003(3)
N5 0.029(4) 0.062(5) 0.023(4) -0.007(3) -0.009(3) -0.003(4)
N6 0.030(4) 0.044(4) 0.027(4) -0.006(3) -0.004(3) -0.002(3)
N1A 0.010(3) 0.045(4) 0.021(4) -0.005(3) -0.001(3) -0.009(3)
N2A 0.037(4) 0.039(4) 0.007(3) -0.004(3) 0.004(3) 0.002(3)
N3A 0.021(4) 0.048(4) 0.011(3) -0.006(3) 0.002(3) -0.002(3)
N4A 0.022(4) 0.045(4) 0.015(3) -0.009(3) 0.003(3) -0.007(3)
N5A 0.026(4) 0.055(4) 0.018(4) -0.011(3) 0.007(3) -0.005(3)
N6A 0.017(4) 0.051(4) 0.024(4) -0.005(3) 0.006(3) -0.007(3)
N1S 0.104(13) 0.122(14) 0.26(2) -0.053(16) -0.013(14) 0.039(11)
O1SA 0.125(15) 0.160(16) 0.36(3) -0.084(18) -0.010(17) -0.013(12)
O2SA 0.16(2) 0.22(2) 0.42(4) -0.15(3) -0.11(2) 0.031(16)

loop_
_atom_type_symbol
_atom_type_description
_atom_type_scat_dispersion_real
_atom_type_scat_dispersion_imag
_atom_type_scat_source
C C 0.0033 0.0016 'International Tables Vol C Tables 4.2.6.8 and 6.1.1.4'
H H 0.0000 0.0000 'International Tables Vol C Tables 4.2.6.8 and 6.1.1.4'
N N 0.0061 0.0033 'International Tables Vol C Tables 4.2.6.8 and 6.1.1.4'
F F 0.0171 0.0103 'International Tables Vol C Tables 4.2.6.8 and 6.1.1.4'
Co Co 0.3494 0.9721 'International Tables Vol C Tables 4.2.6.8 and 6.1.1.4'
O O 0.0106 0.0060 'International Tables Vol C Tables 4.2.6.8 and 6.1.1.4'

loop_
_geom_angle_atom_site_label_1
_geom_angle_atom_site_label_2
_geom_angle_atom_site_label_3
_geom_angle
C19 C1 C2 125.0(7)
C19 C1 C20 117.2(7)
C2 C1 C20 117.7(7)
C1 C2 N2 124.4(7)
C1 C2 C3 128.0(7)
N2 C2 C3 107.5(7)
C4 C3 C2 108.2(8)
C4 C3 H3 125.9
C2 C3 H3 125.9
C3 C4 C5 107.4(8)
C3 C4 H4 126.3
C5 C4 H4 126.3
N2 C5 C4 109.8(7)
N2 C5 C6 123.5(8)
C4 C5 C6 126.7(8)
C7 C6 C5 123.5(8)
C7 C6 C48 120.4(8)
C5 C6 C48 116.1(8)
N3 C7 C6 121.3(8)
N3 C7 C8 106.4(8)
C6 C7 C8 132.2(9)
C9 C8 C7 108.4(8)
C9 C8 H8 125.8
C7 C8 H8 125.8
C8 C9 C10 105.4(7)
C8 C9 H9 127.3
C10 C9 H9 127.3
N3 C10 C11 112.8(7)
N3 C10 C9 108.8(8)
C11 C10 C9 138.4(8)
N4 C11 C10 112.2(7)
N4 C11 C12 108.6(8)
C10 C11 C12 139.2(8)
C13 C12 C11 107.0(8)
C13 C12 H12 126.5
C11 C12 H12 126.5
C12 C13 C14 106.9(8)
C12 C13 H13 126.6
C14 C13 H13 126.6
N4 C14 C13 108.2(8)
N4 C14 C15 119.8(7)
C13 C14 C15 132.0(9)
C16 C15 C14 122.1(8)
C16 C15 C42 119.2(8)
C14 C15 C42 118.7(8)
C15 C16 N1 126.6(8)
C15 C16 C17 126.2(8)
N1 C16 C17 107.2(7)
C18 C17 C16 107.3(8)
C18 C17 H17 126.4
C16 C17 H17 126.4
C17 C18 C19 110.4(7)
C17 C18 H18 124.8
C19 C18 H18 124.8
C1 C19 N1 123.6(7)
C1 C19 C18 129.1(7)
N1 C19 C18 107.3(7)
C21 C20 C25 117.0(7)
C21 C20 C1 121.3(7)
C25 C20 C1 121.7(7)
C20 C21 C22 121.6(8)
C20 C21 H21 119.2
C22 C21 H21 119.2
C23 C22 C21 122.1(8)
C23 C22 H22 118.9
C21 C22 H22 118.9
C22 C23 C24 116.1(7)
C22 C23 C26 122.1(8)
C24 C23 C26 121.7(7)
C25 C24 C23 122.1(8)
C25 C24 H24 118.9
C23 C24 H24 118.9
C24 C25 C20 121.0(8)
C24 C25 H25 119.5
C20 C25 H25 119.5
C39 C26 C27 118.7(7)
C39 C26 C23 124.4(7)
C27 C26 C23 116.9(7)
C28 C27 C26 122.8(9)
C28 C27 H27 118.6
C26 C27 H27 118.6
C27 C28 C29 120.3(9)
C27 C28 H28 119.8
C29 C28 H28 119.8
C28 C29 C38 118.7(8)
C28 C29 C30 122.1(9)
C38 C29 C30 119.2(9)
C31 C30 C29 121.4(10)
C31 C30 H30 119.3
C29 C30 H30 119.3
C30 C31 C32 122.3(9)
C30 C31 H31 118.9
C32 C31 H31 118.8
C33 C32 C31 125.5(10)
C33 C32 C37 116.8(10)
C31 C32 C37 117.7(9)
C34 C33 C32 122.2(10)
C34 C33 H33 118.9
C32 C33 H33 118.9
C33 C34 C35 121.7(10)
C33 C34 H34 119.1
C35 C34 H34 119.1
C36 C35 C34 119.7(11)
C36 C35 H35 120.2
C34 C35 H35 120.2
C35 C36 C37 120.1(9)
C35 C36 C41 121.5(9)
C37 C36 C41 118.2(8)
C36 C37 C38 121.2(8)
C36 C37 C32 119.4(8)
C38 C37 C32 119.4(9)
C37 C38 C39 119.6(9)
C37 C38 C29 120.0(8)
C39 C38 C29 120.4(8)
C26 C39 C38 119.0(8)
C26 C39 C40 122.7(7)
C38 C39 C40 118.2(8)
C41 C40 C39 121.2(8)
C41 C40 H40 119.4
C39 C40 H40 119.4
C40 C41 C36 121.2(9)
C40 C41 H41 119.4
C36 C41 H41 119.4
C47 C42 C43 114.9(15)
C47 C42 C15 127.2(14)
C43 C42 C15 117.7(12)
F1 C43 C44 122.1(19)
F1 C43 C42 119.0(12)
C44 C43 C42 119(2)
C45 C44 C43 122(2)
C45 C44 F2 119(2)
C43 C44 F2 119(2)
C44 C45 C46 123(2)
C44 C45 F3 118(3)
C46 C45 F3 119(3)
F4 C46 C45 119(2)
F4 C46 C47 127(3)
C45 C46 C47 114(2)
C42 C47 F5 117.5(14)
C42 C47 C46 127(2)
F5 C47 C46 115.3(18)
C53 C48 C49 114.2(10)
C53 C48 C6 124.7(10)
C49 C48 C6 120.8(9)
F6 C49 C50 118.0(10)
F6 C49 C48 120.4(9)
C50 C49 C48 121.6(10)
C51 C50 F7 120.2(11)
C51 C50 C49 120.1(11)
F7 C50 C49 119.6(11)
C50 C51 F8 120.6(13)
C50 C51 C52 118.5(12)
F8 C51 C52 120.9(14)
C53 C52 F9 122.2(14)
C53 C52 C51 119.4(12)
F9 C52 C51 117.9(13)
C52 C53 C48 125.6(12)
C52 C53 F10 117.6(12)
C48 C53 F10 116.3(10)
N5 C54 C55 123.4(9)
N5 C54 H54 118.3
C55 C54 H54 118.3
C56 C55 C54 119.3(10)
C56 C55 H55 120.4
C54 C55 H55 120.4
C55 C56 C57 120.3(10)
C55 C56 H56 119.8
C57 C56 H56 119.8
C56 C57 C58 118.3(10)
C56 C57 H57 120.8
C58 C57 H57 120.8
N5 C58 C57 121.9(9)
N5 C58 H58 119.1
C57 C58 H58 119.1
N6 C59 C60 124.2(9)
N6 C59 H59 117.9
C60 C59 H59 117.9
C61 C60 C59 119.0(9)
C61 C60 H60 120.5
C59 C60 H60 120.5
C60 C61 C62 119.3(9)
C60 C61 H61 120.3
C62 C61 H61 120.3
C63 C62 C61 119.2(10)
C63 C62 H62 120.4
C61 C62 H62 120.4
N6 C63 C62 122.8(9)
N6 C63 H63 118.6
C62 C63 H63 118.6
C2A C1A C19A 121.9(6)
C2A C1A C20A 118.3(7)
C19A C1A C20A 119.6(7)
N2A C2A C1A 125.9(7)
N2A C2A C3A 108.8(7)
C1A C2A C3A 125.4(7)
C4A C3A C2A 107.7(7)
C4A C3A H3A 126.1
C2A C3A H3A 126.1
C3A C4A C5A 107.0(7)
C3A C4A H4A 126.5
C5A C4A H4A 126.5
N2A C5A C6A 125.2(7)
N2A C5A C4A 108.5(6)
C6A C5A C4A 126.3(7)
C7A C6A C5A 123.9(7)
C7A C6A C48A 118.7(7)
C5A C6A C48A 117.3(7)
N3A C7A C6A 120.2(7)
N3A C7A C8A 106.4(7)
C6A C7A C8A 133.4(8)
C9A C8A C7A 108.4(8)
C9A C8A H8A 125.8
C7A C8A H8A 125.8
C8A C9A C10A 107.1(7)
C8A C9A H9A 126.5
C10A C9A H9A 126.5
N3A C10A C11A 111.6(6)
N3A C10A C9A 107.8(7)
C11A C10A C9A 140.6(7)
N4A C11A C10A 113.0(6)
N4A C11A C12A 108.2(7)
C10A C11A C12A 138.7(7)
C13A C12A C11A 106.6(7)
C13A C12A H12A 126.7
C11A C12A H12A 126.7
C12A C13A C14A 107.8(7)
C12A C13A H13A 126.1
C14A C13A H13A 126.1
N4A C14A C15A 120.7(7)
N4A C14A C13A 106.7(7)
C15A C14A C13A 132.6(8)
C16A C15A C14A 123.1(7)
C16A C15A C42A 117.6(7)
C14A C15A C42A 119.3(7)
C15A C16A N1A 126.2(7)
C15A C16A C17A 126.9(7)
N1A C16A C17A 106.9(7)
C18A C17A C16A 109.4(7)
C18A C17A H17A 125.3
C16A C17A H17A 125.3
C17A C18A C19A 107.3(7)
C17A C18A H18A 126.4
C19A C18A H18A 126.4
N1A C19A C1A 125.3(7)
N1A C19A C18A 108.0(7)
C1A C19A C18A 126.7(7)
C21A C20A C25A 117.3(7)
C21A C20A C1A 123.4(8)
C25A C20A C1A 119.3(7)
C20A C21A C22A 120.8(8)
C20A C21A H21A 119.6
C22A C21A H21A 119.6
C23A C22A C21A 120.2(8)
C23A C22A H22A 119.9
C21A C22A H22A 119.9
C24A C23A C22A 117.5(8)
C24A C23A C26A 118.7(8)
C22A C23A C26A 123.8(8)
C23A C24A C25A 121.9(8)
C23A C24A H24A 119.1
C25A C24A H24A 119.1
C24A C25A C20A 122.2(8)
C24A C25A H25A 118.9
C20A C25A H25A 118.9
C27A C26A C39A 117.8(8)
C27A C26A C23A 118.7(8)
C39A C26A C23A 123.5(8)
C26A C27A C28A 124.1(9)
C26A C27A H27A 118.0
C28A C27A H27A 118.0
C27A C28A C29A 119.1(9)
C27A C28A H28A 120.5
C29A C28A H28A 120.5
C28A C29A C30A 123.3(10)
C28A C29A C38A 119.1(8)
C30A C29A C38A 117.6(9)
C31A C30A C29A 122.5(11)
C31A C30A H30A 118.8
C29A C30A H30A 118.7
C30A C31A C32A 121.7(10)
C30A C31A H31A 119.2
C32A C31A H31A 119.2
C33A C32A C37A 120.7(11)
C33A C32A C31A 122.1(9)
C37A C32A C31A 117.3(9)
C34A C33A C32A 121.5(10)
C34A C33A H33A 119.3
C32A C33A H33A 119.3
C33A C34A C35A 120.3(10)
C33A C34A H34A 119.9
C35A C34A H34A 119.9
C34A C35A C36A 119.5(12)
C34A C35A H35A 120.2
C36A C35A H35A 120.2
C41A C36A C37A 120.2(9)
C41A C36A C35A 120.9(10)
C37A C36A C35A 118.9(9)
C38A C37A C32A 122.7(9)
C38A C37A C36A 118.2(8)
C32A C37A C36A 119.1(9)
C37A C38A C39A 123.0(9)
C37A C38A C29A 118.2(8)
C39A C38A C29A 118.8(8)
C26A C39A C38A 121.1(8)
C26A C39A C40A 121.5(7)
C38A C39A C40A 117.3(7)
C41A C40A C39A 118.8(8)
C41A C40A H40A 120.6
C39A C40A H40A 120.6
C40A C41A C36A 122.4(9)
C40A C41A H41A 118.8
C36A C41A H41A 118.8
C43A C42A C47A 114.8(9)
C43A C42A C15A 121.0(9)
C47A C42A C15A 124.1(9)
C42A C43A C44A 126.8(13)
C42A C43A F1A 119.6(9)
C44A C43A F1A 113.6(12)
F2A C44A C43A 124.2(15)
F2A C44A C45A 120.9(12)
C43A C44A C45A 114.9(13)
F3A C45A C46A 120.1(14)
F3A C45A C44A 119.5(15)
C46A C45A C44A 120.3(11)
C47A C46A F4A 120.2(14)
C47A C46A C45A 120.4(12)
F4A C46A C45A 119.3(11)
F5A C47A C46A 119.8(12)
F5A C47A C42A 117.5(9)
C46A C47A C42A 122.6(13)
C49A C48A C53A 117.1(8)
C49A C48A C6A 121.7(7)
C53A C48A C6A 121.2(7)
F6A C49A C50A 120.4(8)
F6A C49A C48A 119.3(7)
C50A C49A C48A 120.3(9)
C51A C50A F7A 119.5(8)
C51A C50A C49A 122.1(9)
F7A C50A C49A 118.1(9)
C50A C51A F8A 120.8(9)
C50A C51A C52A 119.8(8)
F8A C51A C52A 119.4(9)
F9A C52A C51A 122.1(9)
F9A C52A C53A 118.4(9)
C51A C52A C53A 119.5(9)
F10A C53A C52A 118.9(8)
F10A C53A C48A 120.1(8)
C52A C53A C48A 121.1(9)
N5A C54A C55A 122.4(10)
N5A C54A H54A 118.8
C55A C54A H54A 118.8
C56A C55A C54A 120.2(10)
C56A C55A H55A 119.9
C54A C55A H55A 119.9
C57A C56A C55A 117.2(9)
C57A C56A H56A 121.4
C55A C56A H56A 121.4
C56A C57A C58A 121.9(10)
C56A C57A H57A 119.1
C58A C57A H57A 119.1
N5A C58A C57A 122.5(9)
N5A C58A H58A 118.7
C57A C58A H58A 118.7
N6A C59A C60A 124.4(9)
N6A C59A H59A 117.8
C60A C59A H59A 117.8
C59A C60A C61A 119.1(9)
C59A C60A H60A 120.4
C61A C60A H60A 120.4
C60A C61A C62A 118.0(9)
C60A C61A H61A 121.0
C62A C61A H61A 121.0
C63A C62A C61A 118.0(9)
C63A C62A H62A 121.0
C61A C62A H62A 121.0
N6A C63A C62A 124.6(9)
N6A C63A H63A 117.7
C62A C63A H63A 117.7
C2S C1S N1S 124.5(18)
C2S C1S H1S 117.7
N1S C1S H1S 117.8
C1S C2S C3S 110.7(17)
C1S C2S H2S 124.7
C3S C2S H2S 124.7
C4S C3S C2S 120.7(15)
C4S C3S H3S 119.7
C2S C3S H3S 119.7
C5S C4S C3S 120.3(16)
C5S C4S H4S 119.8
C3S C4S H4S 119.9
N1S C5S C4S 124.6(17)
N1S C5S H5S 117.7
C4S C5S H5S 117.7
N4 Co1 N2 172.8(3)
N4 Co1 N1 90.8(3)
N2 Co1 N1 96.4(3)
N4 Co1 N3 82.1(3)
N2 Co1 N3 90.7(3)
N1 Co1 N3 172.9(3)
N4 Co1 N6 89.2(3)
N2 Co1 N6 90.3(3)
N1 Co1 N6 90.1(3)
N3 Co1 N6 90.3(3)
N4 Co1 N5 89.5(3)
N2 Co1 N5 90.9(3)
N1 Co1 N5 90.1(3)
N3 Co1 N5 89.4(3)
N6 Co1 N5 178.7(3)
N3A Co2 N4A 81.8(3)
N3A Co2 N2A 91.4(3)
N4A Co2 N2A 173.2(3)
N3A Co2 N1A 173.7(3)
N4A Co2 N1A 92.0(3)
N2A Co2 N1A 94.8(2)
N3A Co2 N6A 89.4(3)
N4A Co2 N6A 88.5(3)
N2A Co2 N6A 92.0(3)
N1A Co2 N6A 91.4(3)
N3A Co2 N5A 88.3(3)
N4A Co2 N5A 88.5(3)
N2A Co2 N5A 90.8(3)
N1A Co2 N5A 90.6(3)
N6A Co2 N5A 176.5(3)
C16 N1 C19 107.7(7)
C16 N1 Co1 126.6(5)
C19 N1 Co1 125.7(6)
C5 N2 C2 107.1(7)
C5 N2 Co1 128.1(5)
C2 N2 Co1 124.5(5)
C7 N3 C10 111.0(7)
C7 N3 Co1 132.8(6)
C10 N3 Co1 116.2(6)
C14 N4 C11 109.3(7)
C14 N4 Co1 134.0(6)
C11 N4 Co1 116.6(6)
C54 N5 C58 116.7(8)
C54 N5 Co1 122.2(6)
C58 N5 Co1 120.8(6)
C59 N6 C63 115.4(8)
C59 N6 Co1 123.1(6)
C63 N6 Co1 121.5(6)
C19A N1A C16A 108.3(6)
C19A N1A Co2 126.2(5)
C16A N1A Co2 125.5(5)
C2A N2A C5A 108.0(6)
C2A N2A Co2 125.9(5)
C5A N2A Co2 126.1(5)
C7A N3A C10A 110.3(6)
C7A N3A Co2 132.9(5)
C10A N3A Co2 116.8(5)
C11A N4A C14A 110.7(6)
C11A N4A Co2 116.8(5)
C14A N4A Co2 132.4(5)
C58A N5A C54A 115.7(8)
C58A N5A Co2 122.4(6)
C54A N5A Co2 121.3(6)
C59A N6A C63A 115.9(7)
C59A N6A Co2 122.3(6)
C63A N6A Co2 121.7(6)
C5S N1S C1S 119.2(19)

loop_
_geom_bond_atom_site_label_1
_geom_bond_atom_site_label_2
_geom_bond_distance
_geom_bond_site_symmetry_2
C1 C19 1.397(11) .
C1 C2 1.403(11) .
C1 C20 1.486(10) .
C2 N2 1.407(10) .
C2 C3 1.436(12) .
C3 C4 1.369(12) .
C3 H3 0.9500 .
C4 C5 1.414(12) .
C4 H4 0.9500 .
C5 N2 1.380(10) .
C5 C6 1.428(11) .
C6 C7 1.385(12) .
C6 C48 1.503(13) .
C7 N3 1.335(11) .
C7 C8 1.446(11) .
C8 C9 1.385(13) .
C8 H8 0.9500 .
C9 C10 1.424(12) .
C9 H9 0.9500 .
C10 N3 1.357(10) .
C10 C11 1.408(12) .
C11 N4 1.377(10) .
C11 C12 1.408(12) .
C12 C13 1.399(13) .
C12 H12 0.9500 .
C13 C14 1.434(12) .
C13 H13 0.9500 .
C14 N4 1.353(11) .
C14 C15 1.430(12) .
C15 C16 1.379(12) .
C15 C42 1.497(14) .
C16 N1 1.386(11) .
C16 C17 1.460(11) .
C17 C18 1.323(11) .
C17 H17 0.9500 .
C18 C19 1.410(11) .
C18 H18 0.9500 .
C19 N1 1.399(10) .
C20 C21 1.389(11) .
C20 C25 1.408(12) .
C21 C22 1.391(11) .
C21 H21 0.9500 .
C22 C23 1.388(12) .
C22 H22 0.9500 .
C23 C24 1.412(11) .
C23 C26 1.469(11) .
C24 C25 1.378(11) .
C24 H24 0.9500 .
C25 H25 0.9500 .
C26 C39 1.398(11) .
C26 C27 1.402(12) .
C27 C28 1.365(12) .
C27 H27 0.9500 .
C28 C29 1.392(13) .
C28 H28 0.9500 .
C29 C38 1.424(12) .
C29 C30 1.428(12) .
C30 C31 1.339(14) .
C30 H30 0.9500 .
C31 C32 1.432(15) .
C31 H31 0.9500 .
C32 C33 1.402(15) .
C32 C37 1.461(12) .
C33 C34 1.335(16) .
C33 H33 0.9500 .
C34 C35 1.389(15) .
C34 H34 0.9500 .
C35 C36 1.389(12) .
C35 H35 0.9500 .
C36 C37 1.399(13) .
C36 C41 1.439(12) .
C37 C38 1.420(12) .
C38 C39 1.428(11) .
C39 C40 1.431(12) .
C40 C41 1.365(12) .
C40 H40 0.9500 .
C41 H41 0.9500 .
C42 C47 1.279(18) .
C42 C43 1.47(2) .
C43 F1 1.28(2) .
C43 C44 1.31(2) .
C44 C45 1.32(3) .
C44 F2 1.35(3) .
C45 C46 1.35(3) .
C45 F3 1.42(2) .
C46 F4 1.26(2) .
C46 C47 1.38(2) .
C47 F5 1.337(19) .
C48 C53 1.324(15) .
C48 C49 1.407(14) .
C49 F6 1.341(11) .
C49 C50 1.363(14) .
C50 C51 1.333(18) .
C50 F7 1.350(13) .
C51 F8 1.352(14) .
C51 C52 1.389(19) .
C52 C53 1.311(16) .
C52 F9 1.375(14) .
C53 F10 1.391(13) .
C54 N5 1.310(11) .
C54 C55 1.411(13) .
C54 H54 0.9500 .
C55 C56 1.331(15) .
C55 H55 0.9500 .
C56 C57 1.344(14) .
C56 H56 0.9500 .
C57 C58 1.430(13) .
C57 H57 0.9500 .
C58 N5 1.355(12) .
C58 H58 0.9500 .
C59 N6 1.344(11) .
C59 C60 1.372(12) .
C59 H59 0.9500 .
C60 C61 1.321(14) .
C60 H60 0.9500 .
C61 C62 1.378(14) .
C61 H61 0.9500 .
C62 C63 1.370(13) .
C62 H62 0.9500 .
C63 N6 1.344(11) .
C63 H63 0.9500 .
C1A C2A 1.410(10) .
C1A C19A 1.422(11) .
C1A C20A 1.472(10) .
C2A N2A 1.366(9) .
C2A C3A 1.442(11) .
C3A C4A 1.360(11) .
C3A H3A 0.9500 .
C4A C5A 1.447(11) .
C4A H4A 0.9500 .
C5A N2A 1.381(10) .
C5A C6A 1.412(10) .
C6A C7A 1.386(11) .
C6A C48A 1.513(11) .
C7A N3A 1.359(10) .
C7A C8A 1.449(11) .
C8A C9A 1.361(13) .
C8A H8A 0.9500 .
C9A C10A 1.431(11) .
C9A H9A 0.9500 .
C10A N3A 1.369(10) .
C10A C11A 1.424(11) .
C11A N4A 1.344(9) .
C11A C12A 1.423(11) .
C12A C13A 1.374(11) .
C12A H12A 0.9500 .
C13A C14A 1.435(11) .
C13A H13A 0.9500 .
C14A N4A 1.350(10) .
C14A C15A 1.423(11) .
C15A C16A 1.390(11) .
C15A C42A 1.468(12) .
C16A N1A 1.397(10) .
C16A C17A 1.421(11) .
C17A C18A 1.335(11) .
C17A H17A 0.9500 .
C18A C19A 1.447(10) .
C18A H18A 0.9500 .
C19A N1A 1.363(9) .
C20A C21A 1.363(11) .
C20A C25A 1.400(12) .
C21A C22A 1.446(12) .
C21A H21A 0.9500 .
C22A C23A 1.398(12) .
C22A H22A 0.9500 .
C23A C24A 1.374(12) .
C23A C26A 1.488(11) .
C24A C25A 1.376(12) .
C24A H24A 0.9500 .
C25A H25A 0.9500 .
C26A C27A 1.384(12) .
C26A C39A 1.409(12) .
C27A C28A 1.390(12) .
C27A H27A 0.9500 .
C28A C29A 1.397(12) .
C28A H28A 0.9500 .
C29A C30A 1.440(13) .
C29A C38A 1.461(13) .
C30A C31A 1.324(15) .
C30A H30A 0.9500 .
C31A C32A 1.442(15) .
C31A H31A 0.9500 .
C32A C33A 1.367(14) .
C32A C37A 1.416(12) .
C33A C34A 1.365(15) .
C33A H33A 0.9500 .
C34A C35A 1.412(15) .
C34A H34A 0.9500 .
C35A C36A 1.420(14) .
C35A H35A 0.9500 .
C36A C41A 1.407(12) .
C36A C37A 1.418(13) .
C37A C38A 1.398(12) .
C38A C39A 1.412(11) .
C39A C40A 1.478(12) .
C40A C41A 1.371(11) .
C40A H40A 0.9500 .
C41A H41A 0.9500 .
C42A C43A 1.351(15) .
C42A C47A 1.393(15) .
C43A C44A 1.385(16) .
C43A F1A 1.386(13) .
C44A F2A 1.281(15) .
C44A C45A 1.40(2) .
C45A F3A 1.341(12) .
C45A C46A 1.382(18) .
C46A C47A 1.339(15) .
C46A F4A 1.379(14) .
C47A F5A 1.332(13) .
C48A C49A 1.393(12) .
C48A C53A 1.401(12) .
C49A F6A 1.319(10) .
C49A C50A 1.371(13) .
C50A C51A 1.344(14) .
C50A F7A 1.349(11) .
C51A F8A 1.343(10) .
C51A C52A 1.369(14) .
C52A F9A 1.361(11) .
C52A C53A 1.393(13) .
C53A F10A 1.348(11) .
C54A N5A 1.362(11) .
C54A C55A 1.377(13) .
C54A H54A 0.9500 .
C55A C56A 1.363(14) .
C55A H55A 0.9500 .
C56A C57A 1.342(13) .
C56A H56A 0.9500 .
C57A C58A 1.361(12) .
C57A H57A 0.9500 .
C58A N5A 1.346(11) .
C58A H58A 0.9500 .
C59A N6A 1.332(10) .
C59A C60A 1.361(12) .
C59A H59A 0.9500 .
C60A C61A 1.375(13) .
C60A H60A 0.9500 .
C61A C62A 1.409(14) .
C61A H61A 0.9500 .
C62A C63A 1.356(12) .
C62A H62A 0.9500 .
C63A N6A 1.346(11) .
C63A H63A 0.9500 .
C1S C2S 1.35(2) .
C1S N1S 1.35(2) .
C1S H1S 0.9500 .
C2S C3S 1.52(3) .
C2S H2S 0.9500 .
C3S C4S 1.31(2) .
C3S H3S 0.9500 .
C4S C5S 1.280(19) .
C4S H4S 0.9500 .
C5S N1S 1.28(2) .
C5S H5S 0.9500 .
Co1 N4 1.856(7) .
Co1 N2 1.880(7) .
Co1 N1 1.883(7) .
Co1 N3 1.883(6) .
Co1 N6 1.979(7) .
Co1 N5 1.980(7) .
Co2 N3A 1.870(6) .
Co2 N4A 1.877(6) .
Co2 N2A 1.894(6) .
Co2 N1A 1.896(6) .
Co2 N6A 1.980(7) .
Co2 N5A 1.994(7) .
O1SA O2SA 1.72(3) 4_575
O1SB O2SB 1.34(3) .
O2SA O1SA 1.72(3) 4_576

loop_
_geom_torsion_atom_site_label_1
_geom_torsion_atom_site_label_2
_geom_torsion_atom_site_label_3
_geom_torsion_atom_site_label_4
_geom_torsion
C19 C1 C2 N2 1.3(13)
C20 C1 C2 N2 -175.0(7)
C19 C1 C2 C3 179.5(8)
C20 C1 C2 C3 3.2(13)
C1 C2 C3 C4 -178.9(9)
N2 C2 C3 C4 -0.5(10)
C2 C3 C4 C5 1.2(11)
C3 C4 C5 N2 -1.6(11)
C3 C4 C5 C6 177.7(9)
N2 C5 C6 C7 1.8(14)
C4 C5 C6 C7 -177.4(9)
N2 C5 C6 C48 -177.8(8)
C4 C5 C6 C48 3.0(14)
C5 C6 C7 N3 2.4(14)
C48 C6 C7 N3 -178.0(8)
C5 C6 C7 C8 179.1(9)
C48 C6 C7 C8 -1.4(15)
N3 C7 C8 C9 0.5(10)
C6 C7 C8 C9 -176.5(10)
C7 C8 C9 C10 0.4(9)
C8 C9 C10 N3 -1.1(9)
C8 C9 C10 C11 -179.7(10)
N3 C10 C11 N4 -2.7(10)
C9 C10 C11 N4 175.9(9)
N3 C10 C11 C12 177.4(10)
C9 C10 C11 C12 -4.1(19)
N4 C11 C12 C13 -1.5(10)
C10 C11 C12 C13 178.5(10)
C11 C12 C13 C14 1.1(10)
C12 C13 C14 N4 -0.4(10)
C12 C13 C14 C15 178.9(10)
N4 C14 C15 C16 1.5(14)
C13 C14 C15 C16 -177.7(9)
N4 C14 C15 C42 -176.5(9)
C13 C14 C15 C42 4.3(16)
C14 C15 C16 N1 1.3(15)
C42 C15 C16 N1 179.3(10)
C14 C15 C16 C17 -178.6(9)
C42 C15 C16 C17 -0.6(15)
C15 C16 C17 C18 -177.8(9)
N1 C16 C17 C18 2.3(10)
C16 C17 C18 C19 0.7(11)
C2 C1 C19 N1 -4.3(13)
C20 C1 C19 N1 172.0(7)
C2 C1 C19 C18 173.1(9)
C20 C1 C19 C18 -10.6(13)
C17 C18 C19 C1 179.0(9)
C17 C18 C19 N1 -3.3(10)
C19 C1 C20 C21 -50.8(11)
C2 C1 C20 C21 125.8(9)
C19 C1 C20 C25 131.6(9)
C2 C1 C20 C25 -51.8(12)
C25 C20 C21 C22 1.4(13)
C1 C20 C21 C22 -176.3(8)
C20 C21 C22 C23 1.0(13)
C21 C22 C23 C24 -1.3(12)
C21 C22 C23 C26 174.9(8)
C22 C23 C24 C25 -0.8(12)
C26 C23 C24 C25 -177.0(8)
C23 C24 C25 C20 3.2(13)
C21 C20 C25 C24 -3.4(12)
C1 C20 C25 C24 174.3(8)
C22 C23 C26 C39 141.8(8)
C24 C23 C26 C39 -42.2(12)
C22 C23 C26 C27 -39.5(11)
C24 C23 C26 C27 136.5(8)
C39 C26 C27 C28 1.2(13)
C23 C26 C27 C28 -177.6(8)
C26 C27 C28 C29 1.1(14)
C27 C28 C29 C38 -0.8(13)
C27 C28 C29 C30 178.2(9)
C28 C29 C30 C31 -178.9(9)
C38 C29 C30 C31 0.0(14)
C29 C30 C31 C32 -1.4(16)
C30 C31 C32 C33 -178.2(10)
C30 C31 C32 C37 1.1(14)
C31 C32 C33 C34 179.3(10)
C37 C32 C33 C34 0.1(14)
C32 C33 C34 C35 -0.8(17)
C33 C34 C35 C36 1.7(16)
C34 C35 C36 C37 -1.8(14)
C34 C35 C36 C41 -176.0(9)
C35 C36 C37 C38 -179.0(8)
C41 C36 C37 C38 -4.6(12)
C35 C36 C37 C32 1.0(12)
C41 C36 C37 C32 175.5(7)
C33 C32 C37 C36 -0.2(12)
C31 C32 C37 C36 -179.5(8)
C33 C32 C37 C38 179.9(8)
C31 C32 C37 C38 0.5(12)
C36 C37 C38 C39 0.5(11)
C32 C37 C38 C39 -179.5(7)
C36 C37 C38 C29 178.2(7)
C32 C37 C38 C29 -1.8(11)
C28 C29 C38 C37 -179.5(8)
C30 C29 C38 C37 1.6(12)
C28 C29 C38 C39 -1.8(12)
C30 C29 C38 C39 179.2(8)
C27 C26 C39 C38 -3.7(11)
C23 C26 C39 C38 175.0(7)
C27 C26 C39 C40 174.1(7)
C23 C26 C39 C40 -7.2(12)
C37 C38 C39 C26 -178.3(7)
C29 C38 C39 C26 4.1(11)
C37 C38 C39 C40 3.8(11)
C29 C38 C39 C40 -173.9(7)
C26 C39 C40 C41 178.1(8)
C38 C39 C40 C41 -4.0(11)
C39 C40 C41 C36 -0.1(13)
C35 C36 C41 C40 178.8(8)
C37 C36 C41 C40 4.4(12)
C16 C15 C42 C47 -90.0(14)
C14 C15 C42 C47 88.0(15)
C16 C15 C42 C43 95.6(12)
C14 C15 C42 C43 -86.3(12)
C47 C42 C43 F1 -176.6(13)
C15 C42 C43 F1 -1.6(18)
C47 C42 C43 C44 2(2)
C15 C42 C43 C44 177.2(13)
F1 C43 C44 C45 178.6(18)
C42 C43 C44 C45 0(3)
F1 C43 C44 F2 -1(3)
C42 C43 C44 F2 179.8(14)
C43 C44 C45 C46 0(3)
F2 C44 C45 C46 179.8(19)
C43 C44 C45 F3 179.9(15)
F2 C44 C45 F3 0(3)
C44 C45 C46 F4 176.1(17)
F3 C45 C46 F4 -4(3)
C44 C45 C46 C47 -1(3)
F3 C45 C46 C47 178.5(12)
C43 C42 C47 F5 180.0(12)
C15 C42 C47 F5 6(2)
C43 C42 C47 C46 -4(2)
C15 C42 C47 C46 -178.6(13)
F4 C46 C47 C42 -173.4(16)
C45 C46 C47 C42 4(3)
F4 C46 C47 F5 3(3)
C45 C46 C47 F5 179.8(16)
C7 C6 C48 C53 -69.1(15)
C5 C6 C48 C53 110.5(13)
C7 C6 C48 C49 105.0(11)
C5 C6 C48 C49 -75.4(12)
C53 C48 C49 F6 174.0(10)
C6 C48 C49 F6 -0.6(15)
C53 C48 C49 C50 -8.2(16)
C6 C48 C49 C50 177.1(9)
F6 C49 C50 C51 -177.4(12)
C48 C49 C50 C51 4.8(18)
F6 C49 C50 F7 -1.7(15)
C48 C49 C50 F7 -179.5(9)
F7 C50 C51 F8 1(2)
C49 C50 C51 F8 177.1(12)
F7 C50 C51 C52 -177.2(13)
C49 C50 C51 C52 -2(2)
C50 C51 C52 C53 2(3)
F8 C51 C52 C53 -176.6(15)
C50 C51 C52 F9 174.1(14)
F8 C51 C52 F9 -5(3)
F9 C52 C53 C48 -178.1(14)
C51 C52 C53 C48 -7(3)
F9 C52 C53 F10 10(2)
C51 C52 C53 F10 -178.1(14)
C49 C48 C53 C52 9(2)
C6 C48 C53 C52 -176.3(14)
C49 C48 C53 F10 -179.1(10)
C6 C48 C53 F10 -4.6(19)
N5 C54 C55 C56 -2.5(14)
C54 C55 C56 C57 0.9(15)
C55 C56 C57 C58 -0.3(15)
C56 C57 C58 N5 1.1(14)
N6 C59 C60 C61 -2.3(13)
C59 C60 C61 C62 1.0(13)
C60 C61 C62 C63 1.0(14)
C61 C62 C63 N6 -2.0(13)
C19A C1A C2A N2A 3.2(12)
C20A C1A C2A N2A -172.1(7)
C19A C1A C2A C3A -175.8(8)
C20A C1A C2A C3A 8.9(12)
N2A C2A C3A C4A -1.2(9)
C1A C2A C3A C4A 177.9(7)
C2A C3A C4A C5A 1.5(9)
C3A C4A C5A N2A -1.3(9)
C3A C4A C5A C6A 175.5(8)
N2A C5A C6A C7A -1.5(13)
C4A C5A C6A C7A -177.8(8)
N2A C5A C6A C48A -177.0(7)
C4A C5A C6A C48A 6.7(12)
C5A C6A C7A N3A -2.1(13)
C48A C6A C7A N3A 173.4(7)
C5A C6A C7A C8A 179.1(9)
C48A C6A C7A C8A -5.5(14)
N3A C7A C8A C9A 0.6(10)
C6A C7A C8A C9A 179.6(9)
C7A C8A C9A C10A -1.1(10)
C8A C9A C10A N3A 1.3(10)
C8A C9A C10A C11A -176.6(10)
N3A C10A C11A N4A 2.4(10)
C9A C10A C11A N4A -179.8(10)
N3A C10A C11A C12A -173.5(9)
C9A C10A C11A C12A 4.3(19)
N4A C11A C12A C13A 0.7(9)
C10A C11A C12A C13A 176.8(10)
C11A C12A C13A C14A -0.1(9)
C12A C13A C14A N4A -0.5(9)
C12A C13A C14A C15A 179.3(9)
N4A C14A C15A C16A -1.1(13)
C13A C14A C15A C16A 179.1(9)
N4A C14A C15A C42A 177.6(8)
C13A C14A C15A C42A -2.2(14)
C14A C15A C16A N1A -1.3(14)
C42A C15A C16A N1A 180.0(8)
C14A C15A C16A C17A 177.1(8)
C42A C15A C16A C17A -1.6(14)
C15A C16A C17A C18A 179.9(9)
N1A C16A C17A C18A -1.4(10)
C16A C17A C18A C19A 1.6(11)
C2A C1A C19A N1A -2.3(13)
C20A C1A C19A N1A 172.9(7)
C2A C1A C19A C18A 177.3(8)
C20A C1A C19A C18A -7.4(13)
C17A C18A C19A N1A -1.1(10)
C17A C18A C19A C1A 179.2(8)
C2A C1A C20A C21A -105.5(9)
C19A C1A C20A C21A 79.1(11)
C2A C1A C20A C25A 72.2(10)
C19A C1A C20A C25A -103.3(9)
C25A C20A C21A C22A 0.9(13)
C1A C20A C21A C22A 178.6(8)
C20A C21A C22A C23A 1.0(14)
C21A C22A C23A C24A -2.3(13)
C21A C22A C23A C26A 178.3(8)
C22A C23A C24A C25A 1.8(14)
C26A C23A C24A C25A -178.8(9)
C23A C24A C25A C20A 0.2(15)
C21A C20A C25A C24A -1.5(13)
C1A C20A C25A C24A -179.4(8)
C24A C23A C26A C27A 56.2(12)
C22A C23A C26A C27A -124.4(10)
C24A C23A C26A C39A -124.6(10)
C22A C23A C26A C39A 54.8(13)
C39A C26A C27A C28A 0.1(14)
C23A C26A C27A C28A 179.3(8)
C26A C27A C28A C29A 1.0(14)
C27A C28A C29A C30A 178.9(9)
C27A C28A C29A C38A -1.4(13)
C28A C29A C30A C31A -179.9(9)
C38A C29A C30A C31A 0.5(14)
C29A C30A C31A C32A 0.2(15)
C30A C31A C32A C33A -178.9(9)
C30A C31A C32A C37A -0.5(14)
C37A C32A C33A C34A -1.5(15)
C31A C32A C33A C34A 176.8(9)
C32A C33A C34A C35A 3.4(15)
C33A C34A C35A C36A -2.4(14)
C34A C35A C36A C41A -180.0(8)
C34A C35A C36A C37A -0.4(13)
C33A C32A C37A C38A 178.6(8)
C31A C32A C37A C38A 0.2(13)
C33A C32A C37A C36A -1.3(13)
C31A C32A C37A C36A -179.8(8)
C41A C36A C37A C38A 1.8(12)
C35A C36A C37A C38A -177.7(7)
C41A C36A C37A C32A -178.2(8)
C35A C36A C37A C32A 2.2(12)
C32A C37A C38A C39A 179.2(8)
C36A C37A C38A C39A -0.9(12)
C32A C37A C38A C29A 0.5(12)
C36A C37A C38A C29A -179.6(7)
C28A C29A C38A C37A 179.5(8)
C30A C29A C38A C37A -0.8(11)
C28A C29A C38A C39A 0.8(12)
C30A C29A C38A C39A -179.6(7)
C27A C26A C39A C38A -0.7(12)
C23A C26A C39A C38A -179.9(8)
C27A C26A C39A C40A -177.3(8)
C23A C26A C39A C40A 3.5(12)
C37A C38A C39A C26A -178.4(8)
C29A C38A C39A C26A 0.3(11)
C37A C38A C39A C40A -1.6(11)
C29A C38A C39A C40A 177.1(7)
C26A C39A C40A C41A -180.0(8)
C38A C39A C40A C41A 3.3(11)
C39A C40A C41A C36A -2.5(12)
C37A C36A C41A C40A -0.1(13)
C35A C36A C41A C40A 179.4(8)
C16A C15A C42A C43A -81.3(12)
C14A C15A C42A C43A 99.9(11)
C16A C15A C42A C47A 98.9(11)
C14A C15A C42A C47A -79.9(12)
C47A C42A C43A C44A -2.3(17)
C15A C42A C43A C44A 177.9(11)
C47A C42A C43A F1A -178.8(9)
C15A C42A C43A F1A 1.4(15)
C42A C43A C44A F2A -176.0(12)
F1A C43A C44A F2A 0.7(19)
C42A C43A C44A C45A 2(2)
F1A C43A C44A C45A 179.1(11)
F2A C44A C45A F3A -2(2)
C43A C44A C45A F3A 179.3(11)
F2A C44A C45A C46A 175.7(12)
C43A C44A C45A C46A -2.8(19)
F3A C45A C46A C47A -178.7(10)
C44A C45A C46A C47A 3.4(19)
F3A C45A C46A F4A 3.0(18)
C44A C45A C46A F4A -174.9(11)
F4A C46A C47A F5A -0.4(17)
C45A C46A C47A F5A -178.6(11)
F4A C46A C47A C42A 174.9(9)
C45A C46A C47A C42A -3.4(18)
C43A C42A C47A F5A 178.0(10)
C15A C42A C47A F5A -2.2(15)
C43A C42A C47A C46A 2.7(15)
C15A C42A C47A C46A -177.5(10)
C7A C6A C48A C49A -77.0(11)
C5A C6A C48A C49A 98.8(9)
C7A C6A C48A C53A 104.3(10)
C5A C6A C48A C53A -79.9(10)
C53A C48A C49A F6A 176.1(8)
C6A C48A C49A F6A -2.7(12)
C53A C48A C49A C50A -2.9(13)
C6A C48A C49A C50A 178.3(8)
F6A C49A C50A C51A -174.7(9)
C48A C49A C50A C51A 4.3(15)
F6A C49A C50A F7A -0.5(14)
C48A C49A C50A F7A 178.5(8)
F7A C50A C51A F8A 4.8(15)
C49A C50A C51A F8A 179.0(9)
F7A C50A C51A C52A -177.7(9)
C49A C50A C51A C52A -3.5(16)
C50A C51A C52A F9A -178.2(9)
F8A C51A C52A F9A -0.6(15)
C50A C51A C52A C53A 1.5(15)
F8A C51A C52A C53A 179.0(9)
F9A C52A C53A F10A 0.2(13)
C51A C52A C53A F10A -179.5(9)
F9A C52A C53A C48A 179.3(8)
C51A C52A C53A C48A -0.3(15)
C49A C48A C53A F10A -179.8(8)
C6A C48A C53A F10A -1.0(13)
C49A C48A C53A C52A 1.0(13)
C6A C48A C53A C52A 179.8(8)
N5A C54A C55A C56A 1.6(13)
C54A C55A C56A C57A -2.5(14)
C55A C56A C57A C58A 2.0(14)
C56A C57A C58A N5A -0.4(14)
N6A C59A C60A C61A -0.1(13)
C59A C60A C61A C62A 0.9(13)
C60A C61A C62A C63A -0.5(13)
C61A C62A C63A N6A -0.7(13)
N1S C1S C2S C3S 3(2)
C1S C2S C3S C4S -4(2)
C2S C3S C4S C5S 3(2)
C3S C4S C5S N1S -2(2)
C15 C16 N1 C19 175.8(9)
C17 C16 N1 C19 -4.3(9)
C15 C16 N1 Co1 -3.1(13)
C17 C16 N1 Co1 176.8(6)
C1 C19 N1 C16 -177.5(8)
C18 C19 N1 C16 4.7(9)
C1 C19 N1 Co1 1.4(11)
C18 C19 N1 Co1 -176.4(6)
N4 Co1 N1 C16 1.8(7)
N2 Co1 N1 C16 -178.6(7)
N3 Co1 N1 C16 -2(3)
N6 Co1 N1 C16 91.0(7)
N5 Co1 N1 C16 -87.7(7)
N4 Co1 N1 C19 -176.9(7)
N2 Co1 N1 C19 2.7(7)
N3 Co1 N1 C19 179(100)
N6 Co1 N1 C19 -87.6(7)
N5 Co1 N1 C19 93.6(7)
C4 C5 N2 C2 1.2(9)
C6 C5 N2 C2 -178.1(8)
C4 C5 N2 Co1 174.8(6)
C6 C5 N2 Co1 -4.5(12)
C1 C2 N2 C5 178.0(8)
C3 C2 N2 C5 -0.5(9)
C1 C2 N2 Co1 4.2(12)
C3 C2 N2 Co1 -174.3(5)
N4 Co1 N2 C5 -1(3)
N1 Co1 N2 C5 -177.8(7)
N3 Co1 N2 C5 2.6(7)
N6 Co1 N2 C5 -87.7(7)
N5 Co1 N2 C5 92.0(7)
N4 Co1 N2 C2 171(2)
N1 Co1 N2 C2 -5.3(7)
N3 Co1 N2 C2 175.2(7)
N6 Co1 N2 C2 84.8(7)
N5 Co1 N2 C2 -95.5(6)
C6 C7 N3 C10 176.2(8)
C8 C7 N3 C10 -1.2(9)
C6 C7 N3 Co1 -4.3(13)
C8 C7 N3 Co1 178.3(6)
C11 C10 N3 C7 -179.5(7)
C9 C10 N3 C7 1.5(9)
C11 C10 N3 Co1 0.8(9)
C9 C10 N3 Co1 -178.2(5)
N4 Co1 N3 C7 -178.7(8)
N2 Co1 N3 C7 1.8(8)
N1 Co1 N3 C7 -175(2)
N6 Co1 N3 C7 92.1(8)
N5 Co1 N3 C7 -89.2(8)
N4 Co1 N3 C10 0.8(6)
N2 Co1 N3 C10 -178.7(6)
N1 Co1 N3 C10 5(3)
N6 Co1 N3 C10 -88.4(6)
N5 Co1 N3 C10 90.4(6)
C13 C14 N4 C11 -0.5(9)
C15 C14 N4 C11 -179.9(8)
C13 C14 N4 Co1 176.8(6)
C15 C14 N4 Co1 -2.6(13)
C10 C11 N4 C14 -178.7(7)
C12 C11 N4 C14 1.3(10)
C10 C11 N4 Co1 3.4(9)
C12 C11 N4 Co1 -176.6(6)
N2 Co1 N4 C14 -176(2)
N1 Co1 N4 C14 0.9(8)
N3 Co1 N4 C14 -179.6(8)
N6 Co1 N4 C14 -89.1(8)
N5 Co1 N4 C14 91.0(8)
N2 Co1 N4 C11 2(3)
N1 Co1 N4 C11 178.1(6)
N3 Co1 N4 C11 -2.4(6)
N6 Co1 N4 C11 88.0(6)
N5 Co1 N4 C11 -91.8(6)
C55 C54 N5 C58 3.2(12)
C55 C54 N5 Co1 178.4(7)
C57 C58 N5 C54 -2.5(12)
C57 C58 N5 Co1 -177.8(6)
N4 Co1 N5 C54 -44.2(7)
N2 Co1 N5 C54 143.0(7)
N1 Co1 N5 C54 46.6(7)
N3 Co1 N5 C54 -126.3(7)
N6 Co1 N5 C54 -51(13)
N4 Co1 N5 C58 130.8(6)
N2 Co1 N5 C58 -42.0(6)
N1 Co1 N5 C58 -138.4(6)
N3 Co1 N5 C58 48.7(6)
N6 Co1 N5 C58 124(13)
C60 C59 N6 C63 1.4(12)
C60 C59 N6 Co1 179.3(6)
C62 C63 N6 C59 0.8(12)
C62 C63 N6 Co1 -177.2(6)
N4 Co1 N6 C59 -127.1(6)
N2 Co1 N6 C59 45.7(6)
N1 Co1 N6 C59 142.1(6)
N3 Co1 N6 C59 -45.0(6)
N5 Co1 N6 C59 -121(13)
N4 Co1 N6 C63 50.8(6)
N2 Co1 N6 C63 -136.5(6)
N1 Co1 N6 C63 -40.1(6)
N3 Co1 N6 C63 132.8(6)
N5 Co1 N6 C63 57(13)
C1A C19A N1A C16A 179.9(8)
C18A C19A N1A C16A 0.2(9)
C1A C19A N1A Co2 -0.8(11)
C18A C19A N1A Co2 179.5(5)
C15A C16A N1A C19A 179.4(8)
C17A C16A N1A C19A 0.7(9)
C15A C16A N1A Co2 0.1(12)
C17A C16A N1A Co2 -178.6(5)
N3A Co2 N1A C19A -168(2)
N4A Co2 N1A C19A -177.0(6)
N2A Co2 N1A C19A 2.4(7)
N6A Co2 N1A C19A 94.5(6)
N5A Co2 N1A C19A -88.5(6)
N3A Co2 N1A C16A 11(3)
N4A Co2 N1A C16A 2.2(7)
N2A Co2 N1A C16A -178.5(6)
N6A Co2 N1A C16A -86.4(6)
N5A Co2 N1A C16A 90.7(7)
C1A C2A N2A C5A -178.7(7)
C3A C2A N2A C5A 0.4(9)
C1A C2A N2A Co2 -0.8(11)
C3A C2A N2A Co2 178.3(5)
C6A C5A N2A C2A -176.3(7)
C4A C5A N2A C2A 0.5(9)
C6A C5A N2A Co2 5.8(11)
C4A C5A N2A Co2 -177.4(5)
N3A Co2 N2A C2A 177.4(6)
N4A Co2 N2A C2A 173(2)
N1A Co2 N2A C2A -1.6(7)
N6A Co2 N2A C2A -93.2(6)
N5A Co2 N2A C2A 89.0(6)
N3A Co2 N2A C5A -5.1(7)
N4A Co2 N2A C5A -9(3)
N1A Co2 N2A C5A 176.0(6)
N6A Co2 N2A C5A 84.4(7)
N5A Co2 N2A C5A -93.4(6)
C6A C7A N3A C10A -178.9(7)
C8A C7A N3A C10A 0.2(9)
C6A C7A N3A Co2 1.2(12)
C8A C7A N3A Co2 -179.6(6)
C11A C10A N3A C7A 177.6(7)
C9A C10A N3A C7A -0.9(9)
C11A C10A N3A Co2 -2.5(8)
C9A C10A N3A Co2 179.0(5)
N4A Co2 N3A C7A -178.7(8)
N2A Co2 N3A C7A 1.8(8)
N1A Co2 N3A C7A 173(2)
N6A Co2 N3A C7A -90.1(7)
N5A Co2 N3A C7A 92.6(7)
N4A Co2 N3A C10A 1.4(5)
N2A Co2 N3A C10A -178.0(6)
N1A Co2 N3A C10A -7(3)
N6A Co2 N3A C10A 90.0(6)
N5A Co2 N3A C10A -87.3(6)
C10A C11A N4A C14A -178.3(7)
C12A C11A N4A C14A -1.1(9)
C10A C11A N4A Co2 -1.4(9)
C12A C11A N4A Co2 175.8(5)
C15A C14A N4A C11A -178.8(7)
C13A C14A N4A C11A 1.0(9)
C15A C14A N4A Co2 4.9(12)
C13A C14A N4A Co2 -175.2(6)
N3A Co2 N4A C11A 0.0(6)
N2A Co2 N4A C11A 5(3)
N1A Co2 N4A C11A 179.1(6)
N6A Co2 N4A C11A -89.6(6)
N5A Co2 N4A C11A 88.6(6)
N3A Co2 N4A C14A 176.1(8)
N2A Co2 N4A C14A -179(100)
N1A Co2 N4A C14A -4.8(8)
N6A Co2 N4A C14A 86.5(7)
N5A Co2 N4A C14A -95.3(7)
C57A C58A N5A C54A -0.6(12)
C57A C58A N5A Co2 170.8(6)
C55A C54A N5A C58A 0.0(11)
C55A C54A N5A Co2 -171.5(6)
N3A Co2 N5A C58A -46.4(6)
N4A Co2 N5A C58A -128.2(6)
N2A Co2 N5A C58A 45.0(6)
N1A Co2 N5A C58A 139.8(6)
N6A Co2 N5A C58A -97(5)
N3A Co2 N5A C54A 124.5(6)
N4A Co2 N5A C54A 42.7(6)
N2A Co2 N5A C54A -144.1(6)
N1A Co2 N5A C54A -49.3(6)
N6A Co2 N5A C54A 74(5)
C60A C59A N6A C63A -1.1(12)
C60A C59A N6A Co2 174.9(6)
C62A C63A N6A C59A 1.5(12)
C62A C63A N6A Co2 -174.6(7)
N3A Co2 N6A C59A -133.8(6)
N4A Co2 N6A C59A -52.0(6)
N2A Co2 N6A C59A 134.8(6)
N1A Co2 N6A C59A 40.0(6)
N5A Co2 N6A C59A -84(5)
N3A Co2 N6A C63A 42.1(6)
N4A Co2 N6A C63A 123.9(6)
N2A Co2 N6A C63A -49.3(6)
N1A Co2 N6A C63A -144.1(6)
N5A Co2 N6A C63A 92(5)
C4S C5S N1S C1S 2(3)
C2S C1S N1S C5S -3(3)
